data_7248578
loop_
_publ_author_name
'Rogacz, Katarzyna'
'Magott, Micha\/l'
'Ba\'s, Sebastian'
'Foltyn, Magdalena'
'Rams, Micha\/l'
'Pinkowicz, Dawid'

_publ_section_title
;
 A photochromic trinuclear dysprosium(iii) single-molecule magnet with two
 distinct relaxation processes
;
_journal_issue 21
_journal_name_full 'RSC Advances'
_journal_page_first 14515
_journal_page_last 14522
_journal_paper_doi 10.1039/D4RA01645A
_journal_volume 14
_journal_year 2024
_chemical_formula_sum 'C205 H287 Dy3 F12 N4 O9 S4'
_chemical_formula_weight 3795.11
_chemical_properties_physical 'Air-sensitive,Moisture-sensitive,Light-sensitive,undergoes desolvation'
_space_group_crystal_system monoclinic
_space_group_IT_number 14
_space_group_name_Hall '-P 2ybc'
_space_group_name_H-M_alt 'P 1 21/c 1'
_atom_sites_solution_hydrogens geom
_audit_update_record
;
2024-04-11 deposited with the CCDC.	2024-04-25 downloaded from the CCDC.
;
_cell_angle_alpha 90
_cell_angle_beta 95.5160(10)
_cell_angle_gamma 90
_cell_formula_units_Z 4
_cell_length_a 14.3029(5)
_cell_length_b 24.7870(9)
_cell_length_c 55.5667(17)
_cell_measurement_reflns_used 6695
_cell_measurement_temperature 100.(2)
_cell_measurement_theta_max 19.9300
_cell_measurement_theta_min 2.1866
_cell_volume 19608.6(12)
_computing_cell_refinement 'SAINT V8.40B (Bruker AXS LLC, 2019)'
_computing_data_reduction 'SAINT V8.40B (Bruker AXS LLC, 2019)'
_computing_molecular_graphics 'shelXle (C.B. Huebschle, rev 1365)'
_computing_structure_refinement 'SHELXL-2019/1 (Sheldrick, 2019)'
_computing_structure_solution 'XT, VERSION 2018/2'
_diffrn_ambient_temperature 100.(2)
_diffrn_detector_area_resol_mean 7.3910
_diffrn_measured_fraction_theta_full 0.984
_diffrn_measured_fraction_theta_max 0.984
_diffrn_measurement_device_type 'Bruker D8 Venture Photon III'
_diffrn_radiation_type MoK\a
_diffrn_radiation_wavelength 0.71073
_diffrn_reflns_av_R_equivalents 0.1402
_diffrn_reflns_av_unetI/netI 0.1666
_diffrn_reflns_limit_h_max 17
_diffrn_reflns_limit_h_min -16
_diffrn_reflns_limit_k_max 29
_diffrn_reflns_limit_k_min -29
_diffrn_reflns_limit_l_max 60
_diffrn_reflns_limit_l_min -66
_diffrn_reflns_number 117098
_diffrn_reflns_theta_full 25.03
_diffrn_reflns_theta_max 25.03
_diffrn_reflns_theta_min 1.91
_diffrn_source_current 1.4
_diffrn_source_power 0.07
_diffrn_source_voltage 50
_exptl_absorpt_coefficient_mu 1.241
_exptl_absorpt_correction_T_max 0.96
_exptl_absorpt_correction_T_min 0.87
_exptl_absorpt_correction_type multi-scan
_exptl_absorpt_process_details
;
Krause, L., Herbst-Irmer, R., Sheldrick, G. M., Stalke, D. (2015).
"Comparison of silver and molybdenum microfocus X-ray sources for
single-crystal structure determination"
J. Appl. Cryst. 48, 3-10.
doi:10.1107/S1600576714022985
;
_exptl_crystal_colour yellow
_exptl_crystal_density_diffrn 1.286
_exptl_crystal_density_method 'not measured'
_exptl_crystal_description prism
_exptl_crystal_F_000 7948
_exptl_crystal_preparation 'Magnetic properties,photochromic'
_exptl_crystal_size_max 0.060
_exptl_crystal_size_mid 0.010
_exptl_crystal_size_min 0.010
_refine_diff_density_max 1.601
_refine_diff_density_min -1.028
_refine_ls_extinction_method none
_refine_ls_goodness_of_fit_ref 0.993
_refine_ls_hydrogen_treatment constr
_refine_ls_matrix_type full
_refine_ls_number_parameters 2287
_refine_ls_number_reflns 34050
_refine_ls_number_restraints 306
_refine_ls_restrained_S_all 1.002
_refine_ls_R_factor_all 0.1542
_refine_ls_R_factor_gt 0.0668
_refine_ls_shift/su_max 0.004
_refine_ls_shift/su_mean 0.000
_refine_ls_structure_factor_coef Fsqd
_refine_ls_weighting_details 'w=1/[\s^2^(Fo^2^)+(0.0575P)^2^] where P=(Fo^2^+2Fc^2^)/3'
_refine_ls_weighting_scheme calc
_refine_ls_wR_factor_gt 0.1274
_refine_ls_wR_factor_ref 0.1578
_reflns_Friedel_coverage 0.000
_reflns_number_gt 17895
_reflns_number_total 34050
_reflns_threshold_expression 'I > 2\s(I)'
_cod_data_source_file d4ra01645a2.cif
_cod_data_source_block DP_IW011_4_DyBHT3dtepy_100
_cod_depositor_comments
;
The following automatic conversions were performed:

data item '_exptl_absorpt_correction_type' value 'Multi-Scan' was
changed to 'multi-scan' in accordance with the
/home/data/users/saulius/crontab/automatic-downloads/rss-feeds/RSC/lib/dictionaries/cif_core.dic
dictionary named 'cif_core.dic' version 2.4.2 last updated on
2011-04-26.

Automatic conversion script
Id: cif_fix_values 8170 2020-07-09 18:12:32Z antanas 
;
_cod_database_code 7248578

loop_
_space_group_symop_operation_xyz
'x, y, z'
'-x, y+1/2, -z+1/2'
'-x, -y, -z'
'x, -y-1/2, z-1/2'

loop_
_atom_site_type_symbol
_atom_site_label
_atom_site_fract_x
_atom_site_fract_y
_atom_site_fract_z
_atom_site_U_iso_or_equiv
_atom_site_adp_type
_atom_site_calc_flag
_atom_site_refinement_flags_adp
_atom_site_refinement_flags_occupancy
_atom_site_refinement_flags_posn
_atom_site_occupancy
_atom_site_disorder_assembly
_atom_site_disorder_group
F F4 0.8004(3) 0.5324(2) 0.52478(8) 0.0432(13) Uani d . . . 1.000000 . .
C C4 0.5761(7) 0.6909(3) 0.62702(14) 0.037(2) Uani d . . . 1.000000 . .
H H4 0.631515 0.686710 0.619053 0.045000 Uiso calc U . R 1.000000 . .
C C4A 0.8635(12) 0.4423(7) 0.8506(3) 0.172(5) Uani d U . D 1.000000 . .
H H4AA 0.815325 0.431053 0.837555 0.206000 Uiso calc U . R 1.000000 . .
H H4AB 0.849869 0.424456 0.865807 0.206000 Uiso calc U . R 1.000000 . .
C C4B 0.7263(14) 0.4470(8) 1.1962(5) 0.238(7) Uani d U . D 1.000000 . .
H H4BA 0.675969 0.432302 1.205332 0.286000 Uiso calc U . R 1.000000 . .
H H4BB 0.705977 0.443599 1.178675 0.286000 Uiso calc U . R 1.000000 . .
C C4C 0.7090(12) 0.5211(6) 1.0126(3) 0.163(4) Uani d U . D 1.000000 . .
H H4CA 0.706156 0.560984 1.011811 0.195000 Uiso calc U . R 1.000000 . .
H H4CB 0.775538 0.510765 1.011890 0.195000 Uiso calc U . R 1.000000 . .
F F5 0.7436(3) 0.5975(2) 0.55721(8) 0.0436(13) Uani d . . . 1.000000 . .
C C5 0.5837(7) 0.7112(3) 0.65063(15) 0.039(2) Uani d . . . 1.000000 . .
H H5 0.644129 0.719506 0.658357 0.047000 Uiso calc U . R 1.000000 . .
C C5A 0.9664(11) 0.4262(7) 0.8438(3) 0.168(7) Uani d U . D 1.000000 . .
H H5AA 0.967709 0.387692 0.839856 0.252000 Uiso calc U . R 1.000000 . .
H H5AB 1.012433 0.433590 0.857665 0.252000 Uiso calc U . R 1.000000 . .
H H5AC 0.981843 0.447424 0.829891 0.252000 Uiso calc U . R 1.000000 . .
C C5B 0.7435(14) 0.5036(8) 1.2025(4) 0.236(8) Uani d U . D 1.000000 . .
H H5BA 0.810216 0.511840 1.201806 0.354000 Uiso calc U . R 1.000000 . .
H H5BB 0.726190 0.510289 1.218845 0.354000 Uiso calc U . R 1.000000 . .
H H5BC 0.705635 0.526641 1.190977 0.354000 Uiso calc U . R 1.000000 . .
C C5C 0.6807(11) 0.5040(6) 1.0375(3) 0.163(5) Uani d U . D 1.000000 . .
H H5CA 0.623279 0.523078 1.040775 0.244000 Uiso calc U . R 1.000000 . .
H H5CB 0.731379 0.513072 1.049965 0.244000 Uiso calc U . R 1.000000 . .
H H5CC 0.669443 0.465028 1.037554 0.244000 Uiso calc U . R 1.000000 . .
F F6 0.6569(3) 0.52883(19) 0.56356(8) 0.0448(13) Uani d . . . 1.000000 . .
C C6 0.4860(6) 0.6525(3) 0.59105(15) 0.033(2) Uani d . . . 1.000000 . .
F F7 0.3684(4) 0.6819(3) 0.92385(10) 0.0740(19) Uani d . . . 1.000000 . .
C C7 0.5555(6) 0.6421(3) 0.57711(14) 0.032(2) Uani d . . . 1.000000 . .
H H7 0.619383 0.650583 0.581896 0.038000 Uiso calc U . R 1.000000 . .
F F8 0.4645(4) 0.6207(3) 0.93982(9) 0.075(2) Uani d . . . 1.000000 . .
C C8 0.5256(6) 0.6174(3) 0.55462(14) 0.031(2) Uani d . . . 1.000000 . .
F F9 0.3020(4) 0.5995(2) 0.89982(9) 0.0644(17) Uani d . . . 1.000000 . .
C C9 0.4305(6) 0.6086(3) 0.55214(14) 0.034(2) Uani d . . . 1.000000 . .
F F10 0.4342(4) 0.5562(2) 0.90425(10) 0.0652(17) Uani d . . . 1.000000 . .
C C10 0.5899(6) 0.5980(3) 0.53693(15) 0.030(2) Uani d . . . 1.000000 . .
F F11 0.3562(3) 0.6566(2) 0.86469(9) 0.0602(16) Uani d . . . 1.000000 . .
O O11 0.5253(4) 0.8370(2) 0.70492(12) 0.0564(19) Uani d . . . 1.000000 . .
C C11 0.6735(6) 0.5656(3) 0.54662(15) 0.032(2) Uani d . . . 1.000000 . .
Dy Dy1 0.53036(3) 0.75262(2) 0.70614(2) 0.03676(13) Uani d . . . 1.000000 . .
S S1 0.43364(18) 0.72085(9) 0.47986(4) 0.0421(6) Uani d . . . 1.000000 . .
F F1 0.6383(4) 0.5449(2) 0.48361(8) 0.0547(15) Uani d . . . 1.000000 . .
C C1 0.4237(8) 0.7073(3) 0.65102(16) 0.048(3) Uani d . . . 1.000000 . .
H H1 0.368952 0.713327 0.659058 0.057000 Uiso calc U . R 1.000000 . .
C C1A 0.7281(11) 0.5151(6) 0.8780(3) 0.145(6) Uani d U . D 1.000000 . .
H H1AA 0.666405 0.532030 0.878602 0.217000 Uiso calc U . R 1.000000 . .
H H1AB 0.771313 0.528619 0.891429 0.217000 Uiso calc U . R 1.000000 . .
H H1AC 0.721888 0.475892 0.879441 0.217000 Uiso calc U . R 1.000000 . .
C C1B 0.7551(12) 0.3154(8) 1.1950(4) 0.203(8) Uani d U . D 1.000000 . .
H H1BA 0.700220 0.309584 1.183331 0.305000 Uiso calc U . R 1.000000 . .
H H1BB 0.735211 0.316566 1.211388 0.305000 Uiso calc U . R 1.000000 . .
H H1BC 0.799882 0.285789 1.193846 0.305000 Uiso calc U . R 1.000000 . .
C C1C 0.6179(11) 0.5006(6) 0.9458(3) 0.167(5) Uani d U . D 1.000000 . .
H H1CA 0.639608 0.514214 0.930739 0.250000 Uiso calc U . R 1.000000 . .
H H1CB 0.552842 0.512106 0.946878 0.250000 Uiso calc U . R 1.000000 . .
H H1CC 0.621034 0.461114 0.945955 0.250000 Uiso calc U . R 1.000000 . .
F F12 0.4443(4) 0.5868(2) 0.86114(9) 0.0574(15) Uani d . . . 1.000000 . .
O O12 0.3947(4) 0.7172(2) 0.70896(10) 0.0411(16) Uani d . . . 1.000000 . .
C C12 0.7077(5) 0.5382(3) 0.52410(15) 0.029(2) Uani d . . . 1.000000 . .
N N14 0.5081(6) 0.7191(3) 0.66260(12) 0.044(2) Uani d . . . 1.000000 . .
C C14 0.5857(6) 0.6038(3) 0.51334(14) 0.027(2) Uani d . . . 1.000000 . .
C C16 0.5119(6) 0.6927(3) 0.50126(14) 0.036(2) Uani d . . . 1.000000 . .
C C17 0.5640(7) 0.7272(3) 0.52036(15) 0.051(3) Uani d . . . 1.000000 . .
H H17A 0.622485 0.709194 0.526502 0.077000 Uiso calc U . R 1.000000 . .
H H17B 0.524854 0.732908 0.533670 0.077000 Uiso calc U . R 1.000000 . .
H H17C 0.578733 0.762161 0.513356 0.077000 Uiso calc U . R 1.000000 . .
C C18 0.3713(6) 0.5847(4) 0.53137(15) 0.042(2) Uani d . . . 1.000000 . .
H H18A 0.350615 0.613216 0.519860 0.063000 Uiso calc U . R 1.000000 . .
H H18B 0.316380 0.567227 0.537225 0.063000 Uiso calc U . R 1.000000 . .
H H18C 0.408030 0.557903 0.523345 0.063000 Uiso calc U . R 1.000000 . .
C C19 0.4648(5) 0.6205(3) 0.47667(13) 0.029(2) Uani d . . . 1.000000 . .
H H19 0.463949 0.584164 0.471179 0.035000 Uiso calc U . R 1.000000 . .
C C019 -0.1841(6) 0.6607(3) 0.35052(14) 0.035(2) Uani d . . . 1.000000 . .
H H01A -0.182687 0.666453 0.333105 0.053000 Uiso calc U . R 1.000000 . .
H H01B -0.122718 0.669939 0.358898 0.053000 Uiso calc U . R 1.000000 . .
H H01C -0.232556 0.683650 0.356515 0.053000 Uiso calc U . R 1.000000 . .
C C20 0.4113(6) 0.6599(3) 0.46527(13) 0.029(2) Uani d . . . 1.000000 . .
Dy Dy2 1.02765(3) 0.69489(2) 1.04652(2) 0.02933(11) Uani d . . . 1.000000 . .
S S2 0.37921(16) 0.63076(9) 0.57702(4) 0.0386(6) Uani d . . . 1.000000 . .
F F2 0.7319(4) 0.6094(2) 0.49686(9) 0.0523(15) Uani d . . . 1.000000 . .
C C2 0.4142(7) 0.6869(3) 0.62785(15) 0.043(2) Uani d . . . 1.000000 . .
H H2 0.353020 0.679483 0.620372 0.052000 Uiso calc U . R 1.000000 . .
C C2A 0.7647(12) 0.5282(7) 0.8551(3) 0.162(5) Uani d U . D 1.000000 . .
H H2AA 0.771864 0.567784 0.853797 0.195000 Uiso calc U . R 1.000000 . .
H H2AB 0.719766 0.515973 0.841573 0.195000 Uiso calc U . R 1.000000 . .
C C2C 0.6790(12) 0.5225(6) 0.9668(3) 0.163(4) Uani d U . D 1.000000 . .
H H2CA 0.745367 0.514105 0.964771 0.195000 Uiso calc U . R 1.000000 . .
H H2CB 0.672355 0.562282 0.967193 0.195000 Uiso calc U . R 1.000000 . .
O O21 1.0421(4) 0.7673(2) 1.06490(9) 0.0327(14) Uani d . . . 1.000000 . .
C C21 0.2096(5) 0.6920(3) 0.41930(13) 0.0273(19) Uani d . . . 1.000000 . .
H H21 0.167175 0.721065 0.415785 0.033000 Uiso calc U . R 1.000000 . .
O O22 0.9339(4) 0.6337(2) 1.05463(10) 0.0336(14) Uani d . . . 1.000000 . .
C C22 0.2770(6) 0.6973(3) 0.43847(14) 0.033(2) Uani d . . . 1.000000 . .
H H22 0.280829 0.729718 0.447635 0.040000 Uiso calc U . R 1.000000 . .
O O23 1.1593(4) 0.6796(2) 1.03432(9) 0.0285(13) Uani d . . . 1.000000 . .
C C23 0.3391(5) 0.6560(3) 0.44448(13) 0.0252(19) Uani d . . . 1.000000 . .
N N24 0.9098(4) 0.7133(3) 1.01150(12) 0.0318(17) Uani d . . . 1.000000 . .
C C24 0.3315(6) 0.6105(3) 0.42996(13) 0.030(2) Uani d . . . 1.000000 . .
H H24 0.373616 0.581141 0.433115 0.036000 Uiso calc U . R 1.000000 . .
C C25 0.2619(5) 0.6079(3) 0.41083(14) 0.027(2) Uani d . . . 1.000000 . .
H H25 0.257677 0.576259 0.401165 0.033000 Uiso calc U . R 1.000000 . .
C C26 0.4917(7) 0.7170(3) 0.76351(16) 0.044(2) Uani d . . . 1.000000 . .
H H26 0.430412 0.713331 0.755404 0.053000 Uiso calc U . R 1.000000 . .
C C27 0.5027(7) 0.7082(3) 0.78801(15) 0.036(2) Uani d . . . 1.000000 . .
H H27 0.449951 0.699091 0.796353 0.043000 Uiso calc U . R 1.000000 . .
C C28 0.5901(7) 0.7125(3) 0.80044(15) 0.038(2) Uani d . . . 1.000000 . .
C C29 0.6646(7) 0.7258(3) 0.78715(17) 0.046(3) Uani d . . . 1.000000 . .
H H29 0.726390 0.729284 0.794949 0.055000 Uiso calc U . R 1.000000 . .
C C30 0.6478(8) 0.7340(4) 0.76265(17) 0.048(3) Uani d . . . 1.000000 . .
H H30 0.699632 0.742709 0.753891 0.058000 Uiso calc U . R 1.000000 . .
C C02B -0.1414(6) 0.5619(3) 0.34381(14) 0.039(2) Uani d . . . 1.000000 . .
H H02A -0.162587 0.524913 0.346365 0.058000 Uiso calc U . R 1.000000 . .
H H02B -0.076983 0.566267 0.351334 0.058000 Uiso calc U . R 1.000000 . .
H H02C -0.143059 0.569049 0.326432 0.058000 Uiso calc U . R 1.000000 . .
C C02V 0.1495(6) 0.8020(3) 0.37843(15) 0.041(2) Uani d . . . 1.000000 . .
H H02D 0.162245 0.764818 0.373783 0.062000 Uiso calc U . R 1.000000 . .
H H02E 0.175947 0.808300 0.395120 0.062000 Uiso calc U . R 1.000000 . .
H H02F 0.178268 0.827007 0.367620 0.062000 Uiso calc U . R 1.000000 . .
O O13 0.6718(5) 0.7246(2) 0.70525(10) 0.0424(16) Uani d . . . 1.000000 . .
C C13 0.6648(6) 0.5757(3) 0.50344(15) 0.036(2) Uani d . . . 1.000000 . .
Dy Dy3 0.07724(3) 0.63461(2) 0.37064(2) 0.02491(11) Uani d . . . 1.000000 . .
S S3 0.71461(16) 0.69477(10) 0.84194(4) 0.0426(6) Uani d . . . 1.000000 . .
F F3 0.6700(3) 0.48864(18) 0.52173(8) 0.0425(13) Uani d . . . 1.000000 . .
C C3 0.4917(7) 0.6769(3) 0.61501(15) 0.036(2) Uani d . . . 1.000000 . .
C C3A 0.8632(13) 0.5000(7) 0.8534(3) 0.169(5) Uani d U . D 1.000000 . .
H H3AA 0.891921 0.515980 0.839496 0.203000 Uiso calc U . R 1.000000 . .
H H3AB 0.904408 0.509122 0.868150 0.203000 Uiso calc U . R 1.000000 . .
C C3B 0.8115(14) 0.4177(9) 1.2020(4) 0.238(7) Uani d U . D 1.000000 . .
H H3BA 0.823588 0.412921 1.219700 0.285000 Uiso calc U . R 1.000000 . .
H H3BB 0.865232 0.437142 1.196086 0.285000 Uiso calc U . R 1.000000 . .
C C3C 0.6547(12) 0.4998(6) 0.9903(3) 0.162(4) Uani d U . D 1.000000 . .
H H3CA 0.663662 0.460209 0.989887 0.195000 Uiso calc U . R 1.000000 . .
H H3CB 0.587154 0.506511 0.991639 0.195000 Uiso calc U . R 1.000000 . .
N N15 0.5619(6) 0.7304(3) 0.75029(13) 0.041(2) Uani d . . . 1.000000 . .
C C15 0.5218(6) 0.6381(3) 0.49740(14) 0.030(2) Uani d . . . 1.000000 . .
O O31 0.0502(4) 0.7081(2) 0.35342(9) 0.0294(13) Uani d . . . 1.000000 . .
C C31 0.6044(6) 0.7007(3) 0.82653(14) 0.034(2) Uani d . . . 1.000000 . .
O O32 -0.0393(4) 0.6143(2) 0.38919(9) 0.0264(13) Uani d . . . 1.000000 . .
C C32 0.5368(6) 0.6902(3) 0.84146(14) 0.033(2) Uani d . . . 1.000000 . .
H H32 0.471486 0.691489 0.836390 0.039000 Uiso calc U . R 1.000000 . .
O O33 0.1708(3) 0.5814(2) 0.35602(9) 0.0267(13) Uani d . . . 1.000000 . .
C C33 0.5729(6) 0.6773(3) 0.86500(15) 0.034(2) Uani d . . . 1.000000 . .
N N34 0.2005(5) 0.6477(3) 0.40523(11) 0.0323(17) Uani d . . . 1.000000 . .
C C34 0.6686(6) 0.6779(3) 0.86827(16) 0.041(2) Uani d . . . 1.000000 . .
C C35 0.7338(6) 0.6633(4) 0.89008(16) 0.052(3) Uani d . . . 1.000000 . .
H H35A 0.790950 0.646963 0.884898 0.077000 Uiso calc U . R 1.000000 . .
H H35B 0.702708 0.637520 0.900052 0.077000 Uiso calc U . R 1.000000 . .
H H35C 0.750335 0.695880 0.899546 0.077000 Uiso calc U . R 1.000000 . .
C C36 0.5110(6) 0.6607(3) 0.88356(15) 0.033(2) Uani d . . . 1.000000 . .
C C37 0.4256(6) 0.6265(4) 0.87647(16) 0.043(2) Uani d . . . 1.000000 . .
C C38 0.3945(7) 0.6051(4) 0.89997(17) 0.052(3) Uani d . . . 1.000000 . .
C C39 0.4365(7) 0.6462(5) 0.91902(16) 0.053(3) Uani d . . . 1.000000 . .
C C40 0.5161(6) 0.6728(4) 0.90721(16) 0.037(2) Uani d . . . 1.000000 . .
C C41 0.5793(6) 0.7079(4) 0.92205(15) 0.037(2) Uani d . . . 1.000000 . .
C C42 0.5923(6) 0.7613(4) 0.91713(16) 0.043(2) Uani d . . . 1.000000 . .
C C03B -0.2062(6) 0.6016(3) 0.35524(14) 0.031(2) Uani d . . . 1.000000 . .
S S4 0.67490(18) 0.79014(10) 0.93781(4) 0.0493(7) Uani d . . . 1.000000 . .
C C43 0.5459(7) 0.7960(4) 0.89682(17) 0.061(3) Uani d . . . 1.000000 . .
H H43A 0.587654 0.798930 0.883890 0.091000 Uiso calc U . R 1.000000 . .
H H43B 0.533709 0.832033 0.903058 0.091000 Uiso calc U . R 1.000000 . .
H H43C 0.486495 0.779380 0.890424 0.091000 Uiso calc U . R 1.000000 . .
C C44 0.6371(6) 0.6916(4) 0.94288(14) 0.036(2) Uani d . . . 1.000000 . .
H H44 0.636158 0.655876 0.949084 0.043000 Uiso calc U . R 1.000000 . .
C C45 0.6931(6) 0.7298(3) 0.95318(14) 0.032(2) Uani d . . . 1.000000 . .
C C46 0.7660(6) 0.7249(3) 0.97356(14) 0.032(2) Uani d . . . 1.000000 . .
C C47 0.7837(6) 0.6761(3) 0.98513(15) 0.039(2) Uani d . . . 1.000000 . .
H H47 0.746198 0.645621 0.980369 0.046000 Uiso calc U . R 1.000000 . .
C C48 0.8548(6) 0.6711(3) 1.00338(15) 0.040(2) Uani d . . . 1.000000 . .
H H48 0.866090 0.636767 1.010655 0.048000 Uiso calc U . R 1.000000 . .
C C49 0.8921(6) 0.7603(3) 1.00021(15) 0.037(2) Uani d . . . 1.000000 . .
H H49 0.931267 0.790148 1.004927 0.044000 Uiso calc U . R 1.000000 . .
C C50 0.8214(6) 0.7680(3) 0.98239(15) 0.035(2) Uani d . . . 1.000000 . .
H H50 0.809703 0.803084 0.975909 0.042000 Uiso calc U . R 1.000000 . .
C C51 1.2426(6) 0.6704(3) 1.02518(14) 0.0263(19) Uani d . . . 1.000000 . .
C C52 1.3302(6) 0.6693(3) 1.03990(14) 0.031(2) Uani d . . . 1.000000 . .
C C53 1.4100(6) 0.6575(3) 1.02885(14) 0.032(2) Uani d . . . 1.000000 . .
H H53 1.468336 0.657709 1.038579 0.038000 Uiso calc U . R 1.000000 . .
C C54 1.4111(6) 0.6453(3) 1.00472(16) 0.036(2) Uani d . . . 1.000000 . .
C C55 1.3262(6) 0.6472(3) 0.99014(14) 0.030(2) Uani d . . . 1.000000 . .
H H55 1.325641 0.639986 0.973334 0.036000 Uiso calc U . R 1.000000 . .
C C56 1.2425(6) 0.6594(3) 0.99964(14) 0.028(2) Uani d . . . 1.000000 . .
C C57 1.5028(6) 0.6316(4) 0.99446(15) 0.045(2) Uani d . . . 1.000000 . .
H H57A 1.497175 0.596378 0.986439 0.068000 Uiso calc U . R 1.000000 . .
H H57B 1.553652 0.630337 1.007600 0.068000 Uiso calc U . R 1.000000 . .
H H57C 1.516862 0.659241 0.982724 0.068000 Uiso calc U . R 1.000000 . .
C C58 1.1515(6) 0.6615(3) 0.98240(14) 0.029(2) Uani d . . . 1.000000 . .
C C59 1.1652(6) 0.6485(3) 0.95630(14) 0.036(2) Uani d . . . 1.000000 . .
H H59A 1.105034 0.651692 0.946375 0.054000 Uiso calc U . R 1.000000 . .
H H59B 1.189143 0.611647 0.955237 0.054000 Uiso calc U . R 1.000000 . .
H H59C 1.210440 0.673895 0.950410 0.054000 Uiso calc U . R 1.000000 . .
C C60 1.0792(6) 0.6208(3) 0.98967(14) 0.038(2) Uani d . . . 1.000000 . .
H H60A 1.020409 0.625294 0.979280 0.057000 Uiso calc U . R 1.000000 . .
H H60B 1.067716 0.626817 1.006567 0.057000 Uiso calc U . R 1.000000 . .
H H60C 1.103184 0.584126 0.987843 0.057000 Uiso calc U . R 1.000000 . .
C C61 1.1102(6) 0.7198(3) 0.98253(14) 0.035(2) Uani d . . . 1.000000 . .
H H61A 1.048540 0.720361 0.973165 0.053000 Uiso calc U . R 1.000000 . .
H H61B 1.152603 0.744753 0.975289 0.053000 Uiso calc U . R 1.000000 . .
H H61C 1.103493 0.730756 0.999217 0.053000 Uiso calc U . R 1.000000 . .
C C62 1.3369(5) 0.6842(3) 1.06698(14) 0.030(2) Uani d . . . 1.000000 . .
C C63 1.4383(6) 0.6902(4) 1.07731(15) 0.046(2) Uani d . . . 1.000000 . .
H H63A 1.471453 0.656054 1.075562 0.069000 Uiso calc U . R 1.000000 . .
H H63B 1.440526 0.699721 1.094475 0.069000 Uiso calc U . R 1.000000 . .
H H63C 1.468383 0.718709 1.068579 0.069000 Uiso calc U . R 1.000000 . .
C C64 1.2898(6) 0.7376(3) 1.07039(14) 0.034(2) Uani d . . . 1.000000 . .
H H64A 1.314984 0.764726 1.059907 0.051000 Uiso calc U . R 1.000000 . .
H H64B 1.301822 0.748958 1.087305 0.051000 Uiso calc U . R 1.000000 . .
H H64C 1.221981 0.733986 1.066188 0.051000 Uiso calc U . R 1.000000 . .
C C65 1.2936(6) 0.6387(3) 1.08055(14) 0.035(2) Uani d . . . 1.000000 . .
H H65A 1.329696 0.605507 1.078895 0.053000 Uiso calc U . R 1.000000 . .
H H65B 1.228512 0.633022 1.073795 0.053000 Uiso calc U . R 1.000000 . .
H H65C 1.294769 0.648209 1.097692 0.053000 Uiso calc U . R 1.000000 . .
C C66 1.0805(6) 0.8045(3) 1.08076(15) 0.034(2) Uani d . . . 1.000000 . .
C C67 1.1049(6) 0.7906(3) 1.10518(15) 0.034(2) Uani d . . . 1.000000 . .
C C68 1.1459(7) 0.8314(4) 1.12015(17) 0.050(3) Uani d . . . 1.000000 . .
H H68 1.163555 0.822706 1.136615 0.060000 Uiso calc U . R 1.000000 . .
C C69 1.1622(7) 0.8825(4) 1.11275(17) 0.049(3) Uani d . . . 1.000000 . .
C C70 1.1376(6) 0.8945(3) 1.08895(16) 0.040(2) Uani d . . . 1.000000 . .
H H70 1.149720 0.929952 1.083521 0.048000 Uiso calc U . R 1.000000 . .
C C71 1.0957(5) 0.8579(3) 1.07218(15) 0.029(2) Uani d . . . 1.000000 . .
C C72 1.2095(8) 0.9253(4) 1.13004(17) 0.070(3) Uani d . . . 1.000000 . .
H H72A 1.275460 0.915622 1.134207 0.105000 Uiso calc U . R 1.000000 . .
H H72B 1.177096 0.926808 1.144790 0.105000 Uiso calc U . R 1.000000 . .
H H72C 1.205822 0.960643 1.122102 0.105000 Uiso calc U . R 1.000000 . .
C C73 1.0656(6) 0.8739(3) 1.04650(14) 0.032(2) Uani d . . . 1.000000 . .
C C74 1.0891(6) 0.9327(3) 1.04115(16) 0.047(3) Uani d . . . 1.000000 . .
H H74A 1.069861 0.940684 1.024127 0.070000 Uiso calc U . R 1.000000 . .
H H74B 1.156940 0.938407 1.044465 0.070000 Uiso calc U . R 1.000000 . .
H H74C 1.055635 0.956579 1.051449 0.070000 Uiso calc U . R 1.000000 . .
C C75 1.1162(6) 0.8396(3) 1.02832(14) 0.037(2) Uani d . . . 1.000000 . .
H H75A 1.095459 0.851124 1.011789 0.056000 Uiso calc U . R 1.000000 . .
H H75B 1.100875 0.801444 1.030264 0.056000 Uiso calc U . R 1.000000 . .
H H75C 1.184252 0.844698 1.031413 0.056000 Uiso calc U . R 1.000000 . .
C C76 0.9595(6) 0.8695(4) 1.04182(17) 0.048(3) Uani d . . . 1.000000 . .
H H76A 0.940335 0.877147 1.024756 0.072000 Uiso calc U . R 1.000000 . .
H H76B 0.929916 0.895503 1.051981 0.072000 Uiso calc U . R 1.000000 . .
H H76C 0.939735 0.832870 1.045702 0.072000 Uiso calc U . R 1.000000 . .
C C77 1.0888(7) 0.7352(4) 1.11715(16) 0.042(2) Uani d . . . 1.000000 . .
C C78 1.1769(7) 0.7196(4) 1.13442(16) 0.054(3) Uani d . . . 1.000000 . .
H H78A 1.170189 0.682536 1.140108 0.081000 Uiso calc U . R 1.000000 . .
H H78B 1.182804 0.744219 1.148289 0.081000 Uiso calc U . R 1.000000 . .
H H78C 1.233173 0.722302 1.125717 0.081000 Uiso calc U . R 1.000000 . .
C C79 1.0038(7) 0.7404(4) 1.13231(16) 0.055(3) Uani d . . . 1.000000 . .
H H79A 0.948055 0.751131 1.121766 0.083000 Uiso calc U . R 1.000000 . .
H H79B 1.017388 0.767737 1.144906 0.083000 Uiso calc U . R 1.000000 . .
H H79C 0.992245 0.705599 1.139852 0.083000 Uiso calc U . R 1.000000 . .
C C80 1.0697(6) 0.6877(3) 1.09978(15) 0.044(2) Uani d . . . 1.000000 . .
H H80A 1.008177 0.692344 1.090620 0.066000 Uiso calc U . R 1.000000 . .
H H80B 1.070121 0.653991 1.109031 0.066000 Uiso calc U . R 1.000000 . .
H H80C 1.118515 0.686224 1.088572 0.066000 Uiso calc U . R 1.000000 . .
C C81 0.8972(6) 0.6015(3) 1.07112(15) 0.034(2) Uani d . . . 1.000000 . .
C C82 0.8226(6) 0.6230(3) 1.08377(17) 0.043(2) Uani d . . . 1.000000 . .
C C83 0.7948(7) 0.5918(4) 1.10238(18) 0.056(3) Uani d . . . 1.000000 . .
H H83 0.747624 0.605711 1.111578 0.068000 Uiso calc U . R 1.000000 . .
C C84 0.8319(7) 0.5412(4) 1.10849(19) 0.057(3) Uani d . . . 1.000000 . .
C C85 0.9010(6) 0.5211(4) 1.09472(17) 0.048(3) Uani d . . . 1.000000 . .
H H85 0.926644 0.486307 1.098281 0.057000 Uiso calc U . R 1.000000 . .
C C86 0.9330(6) 0.5508(3) 1.07598(15) 0.035(2) Uani d . . . 1.000000 . .
C C87 0.8008(9) 0.5097(4) 1.1304(2) 0.094(5) Uani d . . . 1.000000 . .
H H87A 0.734766 0.517623 1.132191 0.142000 Uiso calc U . R 1.000000 . .
H H87B 0.839671 0.520566 1.145049 0.142000 Uiso calc U . R 1.000000 . .
H H87C 0.808375 0.470927 1.127696 0.142000 Uiso calc U . R 1.000000 . .
C C88 1.0061(6) 0.5245(3) 1.06128(15) 0.033(2) Uani d . . . 1.000000 . .
C C89 1.0998(5) 0.5548(3) 1.06520(15) 0.039(2) Uani d . . . 1.000000 . .
H H89A 1.148153 0.534777 1.057583 0.058000 Uiso calc U . R 1.000000 . .
H H89B 1.118394 0.558262 1.082568 0.058000 Uiso calc U . R 1.000000 . .
H H89C 1.092681 0.590796 1.057944 0.058000 Uiso calc U . R 1.000000 . .
C C90 0.9727(6) 0.5245(4) 1.03420(14) 0.042(2) Uani d . . . 1.000000 . .
H H90A 0.954994 0.561170 1.029050 0.063000 Uiso calc U . R 1.000000 . .
H H90B 0.918242 0.500547 1.031221 0.063000 Uiso calc U . R 1.000000 . .
H H90C 1.023521 0.511624 1.025024 0.063000 Uiso calc U . R 1.000000 . .
C C91 1.0274(6) 0.4658(3) 1.06833(16) 0.047(3) Uani d . . . 1.000000 . .
H H91A 0.968961 0.444906 1.066807 0.071000 Uiso calc U . R 1.000000 . .
H H91B 1.055707 0.464305 1.085097 0.071000 Uiso calc U . R 1.000000 . .
H H91C 1.071171 0.450576 1.057618 0.071000 Uiso calc U . R 1.000000 . .
C C92 0.7635(6) 0.6731(3) 1.07635(16) 0.038(2) Uani d . . . 1.000000 . .
C C93 0.7003(7) 0.6908(4) 1.09539(18) 0.061(3) Uani d . . . 1.000000 . .
H H93A 0.663009 0.722063 1.089421 0.091000 Uiso calc U . R 1.000000 . .
H H93B 0.739004 0.700677 1.110258 0.091000 Uiso calc U . R 1.000000 . .
H H93C 0.658247 0.661139 1.098758 0.091000 Uiso calc U . R 1.000000 . .
C C94 0.8186(6) 0.7238(3) 1.06973(19) 0.056(3) Uani d . . . 1.000000 . .
H H94A 0.843654 0.718142 1.054114 0.083000 Uiso calc U . R 1.000000 . .
H H94B 0.870542 0.730240 1.082217 0.083000 Uiso calc U . R 1.000000 . .
H H94C 0.776507 0.755060 1.068647 0.083000 Uiso calc U . R 1.000000 . .
C C95 0.6992(7) 0.6560(4) 1.05374(18) 0.061(3) Uani d . . . 1.000000 . .
H H95A 0.737824 0.644442 1.041042 0.091000 Uiso calc U . R 1.000000 . .
H H95B 0.660035 0.686675 1.047912 0.091000 Uiso calc U . R 1.000000 . .
H H95C 0.658899 0.626148 1.057903 0.091000 Uiso calc U . R 1.000000 . .
C C96 0.5106(7) 0.8914(4) 0.7030(2) 0.055(3) Uani d U . . 1.000000 . .
C C97 0.5087(7) 0.9229(4) 0.7241(2) 0.067(3) Uani d U . . 1.000000 . .
C C98 0.4844(8) 0.9785(5) 0.7212(2) 0.088(4) Uani d U . . 1.000000 . .
H H98 0.479177 0.999839 0.735196 0.106000 Uiso calc U . R 1.000000 . .
C C99 0.4681(9) 1.0024(5) 0.6987(3) 0.093(4) Uani d U . . 1.000000 . .
C C100 0.4783(8) 0.9719(5) 0.6787(2) 0.078(4) Uani d U . . 1.000000 . .
H H100 0.468157 0.988405 0.663253 0.094000 Uiso calc U . R 1.000000 . .
C C101 0.5030(8) 0.9180(4) 0.6800(2) 0.075(2) Uani d U . . 1.000000 . .
C C102 0.4435(10) 1.0629(5) 0.6967(3) 0.133(6) Uani d U . . 1.000000 . .
H H10A 0.497041 1.082898 0.691394 0.200000 Uiso calc U . R 1.000000 . .
H H10B 0.428937 1.076476 0.712442 0.200000 Uiso calc U . R 1.000000 . .
H H10C 0.388765 1.067905 0.684823 0.200000 Uiso calc U . R 1.000000 . .
C C103 0.5305(7) 0.9050(4) 0.75085(19) 0.056(2) Uani d U . . 1.000000 . .
C C107 0.5142(9) 0.8897(4) 0.6565(2) 0.076(2) Uani d U . . 1.000000 . .
C C108 0.4939(9) 0.9205(5) 0.6336(2) 0.103(3) Uani d U . . 1.000000 . .
H H10M 0.488629 0.895354 0.619927 0.154000 Uiso calc U . R 1.000000 . .
H H10N 0.545014 0.946031 0.631798 0.154000 Uiso calc U . R 1.000000 . .
H H10O 0.434748 0.940221 0.634031 0.154000 Uiso calc U . R 1.000000 . .
C C109 0.5936(8) 0.8529(5) 0.6551(2) 0.094(3) Uani d U . . 1.000000 . .
H H10P 0.593792 0.839579 0.638498 0.141000 Uiso calc U . R 1.000000 . .
H H10Q 0.587684 0.822342 0.666057 0.141000 Uiso calc U . R 1.000000 . .
H H10R 0.652457 0.872069 0.659786 0.141000 Uiso calc U . R 1.000000 . .
C C110 0.4262(8) 0.8477(5) 0.6497(2) 0.088(3) Uani d U . . 1.000000 . .
H H11A 0.367460 0.868108 0.647040 0.132000 Uiso calc U . R 1.000000 . .
H H11B 0.422062 0.822207 0.663037 0.132000 Uiso calc U . R 1.000000 . .
H H11C 0.436901 0.827836 0.634967 0.132000 Uiso calc U . R 1.000000 . .
C C111 0.3027(7) 0.7023(3) 0.70397(14) 0.040(2) Uani d . . . 1.000000 . .
C C112 0.2759(9) 0.6461(4) 0.69969(15) 0.053(3) Uani d . . . 1.000000 . .
C C113 0.1835(9) 0.6344(4) 0.69189(15) 0.061(3) Uani d . . . 1.000000 . .
H H113 0.166586 0.597976 0.688493 0.074000 Uiso calc U . R 1.000000 . .
C C2B 0.7985(14) 0.3648(8) 1.1899(4) 0.222(7) Uani d U . D 1.000000 . .
H H2BA 0.768535 0.374299 1.173638 0.266000 Uiso calc U . R 1.000000 . .
H H2BB 0.863392 0.353951 1.187300 0.266000 Uiso calc U . R 1.000000 . .
C C115 0.1393(7) 0.7243(4) 0.69515(17) 0.052(3) Uani d . . . 1.000000 . .
H H115 0.092089 0.751346 0.694188 0.063000 Uiso calc U . R 1.000000 . .
C C116 0.2318(8) 0.7392(4) 0.7032(2) 0.080(3) Uani d U . . 1.000000 . .
C C117 0.0141(8) 0.6552(4) 0.68010(17) 0.073(4) Uani d . . . 1.000000 . .
H H11D -0.030118 0.684857 0.681868 0.109000 Uiso calc U . R 1.000000 . .
H H11E -0.002871 0.624374 0.689808 0.109000 Uiso calc U . R 1.000000 . .
H H11F 0.011435 0.644596 0.663057 0.109000 Uiso calc U . R 1.000000 . .
C C118 0.1143(8) 0.6739(4) 0.68881(16) 0.054(3) Uani d . . . 1.000000 . .
C C119 0.2475(8) 0.7973(5) 0.7137(3) 0.092(3) Uani d U . . 1.000000 . .
C C120 0.2903(9) 0.7952(5) 0.7398(3) 0.110(4) Uani d U . . 1.000000 . .
H H12A 0.348707 0.774299 0.740815 0.165000 Uiso calc U . R 1.000000 . .
H H12B 0.245947 0.777995 0.749830 0.165000 Uiso calc U . R 1.000000 . .
H H12C 0.303769 0.831936 0.745691 0.165000 Uiso calc U . R 1.000000 . .
C C121 0.3029(8) 0.8307(5) 0.6984(3) 0.113(4) Uani d U . . 1.000000 . .
H H12D 0.368205 0.832219 0.705527 0.169000 Uiso calc U . R 1.000000 . .
H H12E 0.276721 0.867271 0.697298 0.169000 Uiso calc U . R 1.000000 . .
H H12F 0.300568 0.814913 0.682184 0.169000 Uiso calc U . R 1.000000 . .
C C122 0.1522(8) 0.8270(5) 0.7148(3) 0.113(4) Uani d U . . 1.000000 . .
H H12G 0.131334 0.841987 0.698901 0.170000 Uiso calc U . R 1.000000 . .
H H12H 0.160159 0.856335 0.726705 0.170000 Uiso calc U . R 1.000000 . .
H H12I 0.105107 0.801506 0.719658 0.170000 Uiso calc U . R 1.000000 . .
C C123 0.3501(8) 0.6004(4) 0.70466(18) 0.059(3) Uani d U . . 1.000000 . .
C C124 0.3030(9) 0.5449(5) 0.7003(2) 0.102(4) Uani d U . . 1.000000 . .
H H12J 0.279101 0.541507 0.683259 0.154000 Uiso calc U . R 1.000000 . .
H H12K 0.250742 0.541464 0.710426 0.154000 Uiso calc U . R 1.000000 . .
H H12L 0.349058 0.516330 0.704537 0.154000 Uiso calc U . R 1.000000 . .
C C125 0.3870(7) 0.6013(4) 0.73208(16) 0.060(3) Uani d U . . 1.000000 . .
H H12M 0.430049 0.570936 0.735646 0.090000 Uiso calc U . R 1.000000 . .
H H12N 0.333898 0.598230 0.741889 0.090000 Uiso calc U . R 1.000000 . .
H H12O 0.420334 0.635249 0.735883 0.090000 Uiso calc U . R 1.000000 . .
C C126 0.4287(8) 0.6022(5) 0.6895(2) 0.084(4) Uani d U . . 1.000000 . .
H H12P 0.404260 0.602136 0.672441 0.126000 Uiso calc U . R 1.000000 . .
H H12Q 0.468864 0.570527 0.692925 0.126000 Uiso calc U . R 1.000000 . .
H H12R 0.465486 0.635058 0.693132 0.126000 Uiso calc U . R 1.000000 . .
C C127 0.7608(8) 0.7089(4) 0.71322(16) 0.047(3) Uani d . . . 1.000000 . .
C C128 0.7814(9) 0.6541(4) 0.71964(17) 0.053(3) Uani d . . . 1.000000 . .
C C129 0.8698(10) 0.6415(4) 0.73082(17) 0.063(3) Uani d . . . 1.000000 . .
H H129 0.882180 0.605270 0.735776 0.075000 Uiso calc U . R 1.000000 . .
C C130 0.9400(9) 0.6790(4) 0.73500(16) 0.057(3) Uani d . . . 1.000000 . .
C C131 0.9219(7) 0.7314(4) 0.72626(15) 0.049(3) Uani d . . . 1.000000 . .
H H131 0.971233 0.757167 0.728122 0.058000 Uiso calc U . R 1.000000 . .
C C132 0.8354(7) 0.7476(4) 0.71500(16) 0.043(2) Uani d . . . 1.000000 . .
C C133 1.0346(7) 0.6628(4) 0.74763(17) 0.068(3) Uani d . . . 1.000000 . .
H H13A 1.054945 0.628807 0.740805 0.102000 Uiso calc U . R 1.000000 . .
H H13B 1.029056 0.658130 0.764951 0.102000 Uiso calc U . R 1.000000 . .
H H13C 1.080809 0.691041 0.745301 0.102000 Uiso calc U . R 1.000000 . .
C C134 0.7114(9) 0.6080(4) 0.71407(17) 0.065(3) Uani d . . . 1.000000 . .
C C135 0.7571(10) 0.5525(4) 0.7184(2) 0.095(5) Uani d . . . 1.000000 . .
H H13D 0.711118 0.524244 0.713559 0.143000 Uiso calc U . R 1.000000 . .
H H13E 0.778397 0.548441 0.735615 0.143000 Uiso calc U . R 1.000000 . .
H H13F 0.810904 0.549241 0.708852 0.143000 Uiso calc U . R 1.000000 . .
C C136 0.6325(8) 0.6111(4) 0.73018(17) 0.070(4) Uani d . . . 1.000000 . .
H H13G 0.593803 0.642936 0.725857 0.106000 Uiso calc U . R 1.000000 . .
H H13H 0.658753 0.613926 0.747087 0.106000 Uiso calc U . R 1.000000 . .
H H13I 0.593744 0.578563 0.728066 0.106000 Uiso calc U . R 1.000000 . .
C C137 0.6745(8) 0.6079(4) 0.68696(16) 0.068(3) Uani d . . . 1.000000 . .
H H13J 0.631519 0.638362 0.683608 0.102000 Uiso calc U . R 1.000000 . .
H H13K 0.641115 0.574063 0.682995 0.102000 Uiso calc U . R 1.000000 . .
H H13L 0.727508 0.611263 0.677124 0.102000 Uiso calc U . R 1.000000 . .
C C138 0.8272(7) 0.8050(4) 0.7037(2) 0.059(3) Uani d . . . 1.000000 . .
C C139 0.9204(7) 0.8350(4) 0.7062(2) 0.086(4) Uani d . . . 1.000000 . .
H H13M 0.911174 0.871587 0.699692 0.129000 Uiso calc U . R 1.000000 . .
H H13N 0.965732 0.815804 0.697184 0.129000 Uiso calc U . R 1.000000 . .
H H13O 0.944387 0.837019 0.723301 0.129000 Uiso calc U . R 1.000000 . .
C C140 0.7985(7) 0.7971(4) 0.67662(18) 0.068(3) Uani d . . . 1.000000 . .
H H14A 0.795316 0.832234 0.668521 0.102000 Uiso calc U . R 1.000000 . .
H H14B 0.736868 0.779568 0.674374 0.102000 Uiso calc U . R 1.000000 . .
H H14C 0.845131 0.774357 0.669660 0.102000 Uiso calc U . R 1.000000 . .
C C141 0.7559(6) 0.8390(3) 0.71578(17) 0.048(3) Uani d . . . 1.000000 . .
H H14D 0.749558 0.874328 0.707856 0.072000 Uiso calc U . R 1.000000 . .
H H14E 0.777388 0.843895 0.732923 0.072000 Uiso calc U . R 1.000000 . .
H H14F 0.694881 0.820684 0.714287 0.072000 Uiso calc U . R 1.000000 . .
C C142 0.2508(6) 0.5515(3) 0.35704(13) 0.028(2) Uani d . . . 1.000000 . .
C C143 0.2475(6) 0.4969(3) 0.36527(13) 0.027(2) Uani d . . . 1.000000 . .
C C144 0.3350(6) 0.4699(3) 0.36969(13) 0.033(2) Uani d . . . 1.000000 . .
H H144 0.335343 0.433950 0.375633 0.040000 Uiso calc U . R 1.000000 . .
C C145 0.4203(6) 0.4936(3) 0.36570(14) 0.028(2) Uani d . . . 1.000000 . .
C C146 0.4182(6) 0.5456(3) 0.35623(13) 0.029(2) Uani d . . . 1.000000 . .
H H146 0.475997 0.561934 0.353186 0.034000 Uiso calc U . R 1.000000 . .
C C147 0.3355(6) 0.5749(3) 0.35099(13) 0.0274(19) Uani d . . . 1.000000 . .
C C148 0.5106(6) 0.4639(3) 0.37077(15) 0.041(2) Uani d . . . 1.000000 . .
H H14G 0.504641 0.427881 0.363557 0.061000 Uiso calc U . R 1.000000 . .
H H14H 0.525734 0.460674 0.388292 0.061000 Uiso calc U . R 1.000000 . .
H H14I 0.560845 0.483736 0.363809 0.061000 Uiso calc U . R 1.000000 . .
C C149 0.3379(6) 0.6289(3) 0.33757(14) 0.032(2) Uani d . . . 1.000000 . .
C C150 0.4400(5) 0.6461(3) 0.33357(16) 0.041(2) Uani d . . . 1.000000 . .
H H15A 0.470106 0.617389 0.324944 0.062000 Uiso calc U . R 1.000000 . .
H H15B 0.475814 0.652360 0.349250 0.062000 Uiso calc U . R 1.000000 . .
H H15C 0.438320 0.679316 0.323980 0.062000 Uiso calc U . R 1.000000 . .
C C151 0.2842(6) 0.6218(4) 0.31247(15) 0.045(3) Uani d . . . 1.000000 . .
H H15D 0.277379 0.656933 0.304393 0.067000 Uiso calc U . R 1.000000 . .
H H15E 0.221852 0.606747 0.314239 0.067000 Uiso calc U . R 1.000000 . .
H H15F 0.318988 0.597249 0.302782 0.067000 Uiso calc U . R 1.000000 . .
C C152 0.2977(6) 0.6766(3) 0.35109(15) 0.041(2) Uani d . . . 1.000000 . .
H H15G 0.317215 0.710584 0.344115 0.061000 Uiso calc U . R 1.000000 . .
H H15H 0.321362 0.674996 0.368224 0.061000 Uiso calc U . R 1.000000 . .
H H15I 0.228984 0.674388 0.349531 0.061000 Uiso calc U . R 1.000000 . .
C C153 0.1555(6) 0.4665(3) 0.36820(14) 0.033(2) Uani d . . . 1.000000 . .
C C154 0.1721(6) 0.4068(3) 0.37397(15) 0.044(2) Uani d . . . 1.000000 . .
H H15J 0.111647 0.388948 0.375231 0.065000 Uiso calc U . R 1.000000 . .
H H15K 0.211376 0.403336 0.389334 0.065000 Uiso calc U . R 1.000000 . .
H H15L 0.203833 0.389966 0.361038 0.065000 Uiso calc U . R 1.000000 . .
C C155 0.1076(6) 0.4903(3) 0.38909(15) 0.040(2) Uani d . . . 1.000000 . .
H H15M 0.090567 0.527934 0.385463 0.059000 Uiso calc U . R 1.000000 . .
H H15N 0.150647 0.488784 0.403906 0.059000 Uiso calc U . R 1.000000 . .
H H15O 0.050825 0.469539 0.391353 0.059000 Uiso calc U . R 1.000000 . .
C C156 0.0905(6) 0.4703(3) 0.34474(14) 0.039(2) Uani d . . . 1.000000 . .
H H15P 0.118152 0.450334 0.331945 0.058000 Uiso calc U . R 1.000000 . .
H H15Q 0.082545 0.508202 0.340002 0.058000 Uiso calc U . R 1.000000 . .
H H15R 0.029226 0.454709 0.347253 0.058000 Uiso calc U . R 1.000000 . .
C C157 -0.1200(6) 0.5997(3) 0.39849(15) 0.032(2) Uani d . . . 1.000000 . .
C C158 -0.1232(6) 0.5913(3) 0.42352(14) 0.028(2) Uani d . . . 1.000000 . .
C C159 -0.2073(6) 0.5753(3) 0.43192(15) 0.034(2) Uani d . . . 1.000000 . .
H H159 -0.209283 0.569574 0.448768 0.041000 Uiso calc U . R 1.000000 . .
C C160 -0.2875(6) 0.5675(3) 0.41676(15) 0.034(2) Uani d . . . 1.000000 . .
C C161 -0.2843(6) 0.5759(3) 0.39242(14) 0.035(2) Uani d . . . 1.000000 . .
H H161 -0.340020 0.570901 0.381920 0.043000 Uiso calc U . R 1.000000 . .
C C162 -0.2024(6) 0.5915(3) 0.38247(14) 0.028(2) Uani d . . . 1.000000 . .
C C163 -0.3802(6) 0.5511(4) 0.42611(15) 0.048(3) Uani d . . . 1.000000 . .
H H16A -0.428045 0.546292 0.412437 0.071000 Uiso calc U . R 1.000000 . .
H H16B -0.400338 0.579238 0.436852 0.071000 Uiso calc U . R 1.000000 . .
H H16C -0.371669 0.517061 0.435064 0.071000 Uiso calc U . R 1.000000 . .
C C164 -0.0379(6) 0.6035(3) 0.44191(14) 0.032(2) Uani d . . . 1.000000 . .
C C165 -0.0132(6) 0.6638(3) 0.44050(14) 0.037(2) Uani d . . . 1.000000 . .
H H16D 0.001710 0.672547 0.424098 0.056000 Uiso calc U . R 1.000000 . .
H H16E 0.041315 0.671733 0.452029 0.056000 Uiso calc U . R 1.000000 . .
H H16F -0.066844 0.685516 0.444481 0.056000 Uiso calc U . R 1.000000 . .
C C166 0.0479(5) 0.5688(3) 0.43722(13) 0.030(2) Uani d . . . 1.000000 . .
H H16G 0.031165 0.530562 0.437808 0.045000 Uiso calc U . R 1.000000 . .
H H16H 0.099644 0.576451 0.449633 0.045000 Uiso calc U . R 1.000000 . .
H H16I 0.067514 0.577463 0.421243 0.045000 Uiso calc U . R 1.000000 . .
C C167 -0.0575(6) 0.5913(3) 0.46837(13) 0.035(2) Uani d . . . 1.000000 . .
H H16J -0.110173 0.613488 0.472646 0.053000 Uiso calc U . R 1.000000 . .
H H16K -0.001473 0.599640 0.479295 0.053000 Uiso calc U . R 1.000000 . .
H H16L -0.073344 0.553051 0.469870 0.053000 Uiso calc U . R 1.000000 . .
C C168 0.0096(5) 0.7485(3) 0.33955(14) 0.0273(19) Uani d . . . 1.000000 . .
C C169 -0.0009(5) 0.7997(3) 0.35072(14) 0.0278(19) Uani d . . . 1.000000 . .
C C170 -0.0456(5) 0.8405(3) 0.33652(14) 0.029(2) Uani d . . . 1.000000 . .
H H170 -0.053272 0.874749 0.343743 0.035000 Uiso calc U . R 1.000000 . .
C C171 -0.0794(6) 0.8337(3) 0.31257(14) 0.030(2) Uani d . . . 1.000000 . .
C C172 -0.0661(5) 0.7842(3) 0.30245(14) 0.029(2) Uani d . . . 1.000000 . .
H H172 -0.086562 0.779288 0.285820 0.035000 Uiso calc U . R 1.000000 . .
C C173 -0.0242(5) 0.7406(3) 0.31515(14) 0.0267(19) Uani d . . . 1.000000 . .
C C174 -0.1305(7) 0.8788(3) 0.29836(15) 0.047(3) Uani d . . . 1.000000 . .
H H17D -0.155283 0.865277 0.282431 0.071000 Uiso calc U . R 1.000000 . .
H H17E -0.086785 0.908526 0.296343 0.071000 Uiso calc U . R 1.000000 . .
H H17F -0.182456 0.891689 0.307100 0.071000 Uiso calc U . R 1.000000 . .
C C175 -0.0098(6) 0.6897(3) 0.29992(14) 0.030(2) Uani d . . . 1.000000 . .
C C176 0.0221(6) 0.6390(3) 0.31429(14) 0.034(2) Uani d . . . 1.000000 . .
H H17G 0.028689 0.608956 0.303094 0.052000 Uiso calc U . R 1.000000 . .
H H17H -0.024642 0.629659 0.325385 0.052000 Uiso calc U . R 1.000000 . .
H H17I 0.082721 0.645929 0.323557 0.052000 Uiso calc U . R 1.000000 . .
C C177 0.0682(6) 0.7012(3) 0.28324(15) 0.044(2) Uani d . . . 1.000000 . .
H H17J 0.080121 0.668698 0.273999 0.066000 Uiso calc U . R 1.000000 . .
H H17K 0.125862 0.711849 0.293065 0.066000 Uiso calc U . R 1.000000 . .
H H17L 0.048151 0.730543 0.272076 0.066000 Uiso calc U . R 1.000000 . .
C C178 -0.0995(6) 0.6750(3) 0.28398(15) 0.044(2) Uani d . . . 1.000000 . .
H H17M -0.114299 0.703597 0.272056 0.066000 Uiso calc U . R 1.000000 . .
H H17N -0.151611 0.671027 0.294089 0.066000 Uiso calc U . R 1.000000 . .
H H17O -0.090073 0.640899 0.275605 0.066000 Uiso calc U . R 1.000000 . .
C C179 0.0417(6) 0.8116(3) 0.37645(14) 0.032(2) Uani d . . . 1.000000 . .
C C180 -0.0050(5) 0.7760(3) 0.39463(14) 0.033(2) Uani d . . . 1.000000 . .
H H18D -0.071742 0.785150 0.394186 0.050000 Uiso calc U . R 1.000000 . .
H H18E 0.025599 0.782224 0.410938 0.050000 Uiso calc U . R 1.000000 . .
H H18F 0.001622 0.737923 0.390315 0.050000 Uiso calc U . R 1.000000 . .
C C181 0.0272(6) 0.8701(3) 0.38402(15) 0.042(2) Uani d . . . 1.000000 . .
H H18G 0.051809 0.894437 0.372233 0.064000 Uiso calc U . R 1.000000 . .
H H18H 0.060573 0.876398 0.400012 0.064000 Uiso calc U . R 1.000000 . .
H H18I -0.039974 0.876963 0.384649 0.064000 Uiso calc U . R 1.000000 . .
C C052 -0.3050(6) 0.5915(4) 0.34201(15) 0.050(3) Uani d . . . 1.000000 . .
H H05A -0.304293 0.600060 0.324811 0.075000 Uiso calc U . R 1.000000 . .
H H05B -0.350974 0.614519 0.349049 0.075000 Uiso calc U . R 1.000000 . .
H H05C -0.322173 0.553552 0.343812 0.075000 Uiso calc U . R 1.000000 . .
C C1E 1.029(3) 0.5019(16) 0.7202(6) 0.091(5) Uani d U P D 0.340000 A 2
H H1EA 1.020505 0.485031 0.704202 0.136000 Uiso calc U P R 0.340000 A 2
H H1EB 1.096087 0.504848 0.725471 0.136000 Uiso calc U P R 0.340000 A 2
H H1EC 1.000733 0.538000 0.719382 0.136000 Uiso calc U P R 0.340000 A 2
C C2E 0.981(3) 0.4675(13) 0.7382(5) 0.091(5) Uani d U P D 0.340000 A 2
H H2EA 1.017848 0.434059 0.741656 0.109000 Uiso calc U P R 0.340000 A 2
H H2EB 0.917621 0.457220 0.731087 0.109000 Uiso calc U P R 0.340000 A 2
C C3E 0.973(2) 0.4988(14) 0.7622(6) 0.091(5) Uani d U P D 0.340000 A 2
H H3EA 0.967054 0.538420 0.760331 0.109000 Uiso calc U P R 0.340000 A 2
H H3EB 1.020959 0.488912 0.775576 0.109000 Uiso calc U P R 0.340000 A 2
C C4E 0.879(2) 0.4674(14) 0.7617(7) 0.091(5) Uani d U P D 0.340000 A 2
H H4EA 0.889028 0.452728 0.778326 0.109000 Uiso calc U P R 0.340000 A 2
H H4EB 0.838197 0.499306 0.763602 0.109000 Uiso calc U P R 0.340000 A 2
C C5E 0.801(2) 0.4292(13) 0.7528(6) 0.092(5) Uani d U P D 0.340000 A 2
H H5EA 0.745741 0.449994 0.746259 0.138000 Uiso calc U P R 0.340000 A 2
H H5EB 0.783921 0.406791 0.766240 0.138000 Uiso calc U P R 0.340000 A 2
H H5EC 0.822010 0.406141 0.740087 0.138000 Uiso calc U P R 0.340000 A 2
C C1D 1.0838(15) 0.4932(13) 0.7308(4) 0.165(5) Uani d U P D 0.660000 B 1
H H1DA 1.135482 0.519205 0.732908 0.248000 Uiso calc U P R 0.660000 B 1
H H1DB 1.032869 0.508111 0.719702 0.248000 Uiso calc U P R 0.660000 B 1
H H1DC 1.106290 0.459561 0.724083 0.248000 Uiso calc U P R 0.660000 B 1
C C2D 1.0488(14) 0.4822(12) 0.7543(4) 0.165(5) Uani d U P D 0.660000 B 1
H H2DA 1.063948 0.513455 0.765045 0.198000 Uiso calc U P R 0.660000 B 1
H H2DB 1.082641 0.450509 0.761622 0.198000 Uiso calc U P R 0.660000 B 1
C C3D 0.9448(14) 0.4716(13) 0.7532(4) 0.165(5) Uani d U P D 0.660000 B 1
H H3DA 0.929746 0.436080 0.745609 0.198000 Uiso calc U P R 0.660000 B 1
H H3DB 0.909617 0.499785 0.743530 0.198000 Uiso calc U P R 0.660000 B 1
C C4D 0.9167(14) 0.4721(12) 0.7806(4) 0.165(5) Uani d U P D 0.660000 B 1
H H4DA 0.938038 0.438337 0.788868 0.198000 Uiso calc U P R 0.660000 B 1
H H4DB 0.947795 0.502818 0.789490 0.198000 Uiso calc U P R 0.660000 B 1
C C5D 0.8074(14) 0.4775(10) 0.7803(4) 0.164(5) Uani d U P D 0.660000 B 1
H H5DA 0.787534 0.463973 0.795561 0.246000 Uiso calc U P R 0.660000 B 1
H H5DB 0.776812 0.456406 0.766826 0.246000 Uiso calc U P R 0.660000 B 1
H H5DC 0.789388 0.515513 0.778267 0.246000 Uiso calc U P R 0.660000 B 1
C C104 0.5426(13) 0.8483(6) 0.7519(3) 0.045(4) Uani d U P . 0.551(10) C 3
H H10G 0.554346 0.836902 0.768777 0.067000 Uiso calc U P R 0.551(10) C 3
H H10H 0.596076 0.838124 0.743073 0.067000 Uiso calc U P R 0.551(10) C 3
H H10I 0.485595 0.830620 0.744464 0.067000 Uiso calc U P R 0.551(10) C 3
C C105 0.4565(13) 0.9284(7) 0.7619(3) 0.052(4) Uani d U P . 0.551(10) C 3
H H10J 0.460335 0.917530 0.778896 0.078000 Uiso calc U P R 0.551(10) C 3
H H10K 0.396478 0.916361 0.753620 0.078000 Uiso calc U P R 0.551(10) C 3
H H10L 0.460727 0.967813 0.760841 0.078000 Uiso calc U P R 0.551(10) C 3
C C106 0.6272(11) 0.9343(6) 0.7571(3) 0.046(4) Uani d U P . 0.551(10) C 3
H H10D 0.658174 0.919702 0.772175 0.068000 Uiso calc U P R 0.551(10) C 3
H H10E 0.616516 0.973084 0.758958 0.068000 Uiso calc U P R 0.551(10) C 3
H H10F 0.667280 0.928465 0.743962 0.068000 Uiso calc U P R 0.551(10) C 3
C C204 0.4589(14) 0.8556(8) 0.7629(4) 0.054(7) Uani d . P . 0.449(10) C 4
H H20A 0.486982 0.844786 0.778961 0.081000 Uiso calc U P R 0.449(10) C 4
H H20B 0.454019 0.824072 0.752208 0.081000 Uiso calc U P R 0.449(10) C 4
H H20C 0.396198 0.870540 0.764206 0.081000 Uiso calc U P R 0.449(10) C 4
C C205 0.5139(15) 0.9444(8) 0.7758(4) 0.048(6) Uani d . P . 0.449(10) C 4
H H20D 0.523387 0.922325 0.790457 0.072000 Uiso calc U P R 0.449(10) C 4
H H20E 0.449912 0.958911 0.774192 0.072000 Uiso calc U P R 0.449(10) C 4
H H20F 0.559124 0.974201 0.776846 0.072000 Uiso calc U P R 0.449(10) C 4
C C206 0.6272(14) 0.8826(9) 0.7587(3) 0.046(7) Uani d . P . 0.449(10) C 4
H H20G 0.631696 0.873998 0.775969 0.069000 Uiso calc U P R 0.449(10) C 4
H H20H 0.674934 0.909541 0.755700 0.069000 Uiso calc U P R 0.449(10) C 4
H H20I 0.637579 0.849827 0.749451 0.069000 Uiso calc U P R 0.449(10) C 4

loop_
_atom_site_aniso_label
_atom_site_aniso_U_11
_atom_site_aniso_U_22
_atom_site_aniso_U_33
_atom_site_aniso_U_12
_atom_site_aniso_U_13
_atom_site_aniso_U_23
F4 0.029(3) 0.057(3) 0.044(3) 0.007(3) 0.005(2) -0.007(2)
C4 0.059(7) 0.035(5) 0.020(5) 0.013(5) 0.018(5) 0.008(4)
C4A 0.188(12) 0.137(11) 0.176(11) -0.023(11) -0.058(10) 0.017(10)
C4B 0.163(12) 0.229(16) 0.301(15) 0.021(13) -0.094(12) -0.025(15)
C4C 0.118(7) 0.078(6) 0.283(14) 0.009(6) -0.026(8) -0.011(7)
F5 0.034(3) 0.060(3) 0.036(3) 0.002(3) -0.004(2) -0.019(2)
C5 0.064(7) 0.029(5) 0.026(5) 0.014(5) 0.013(5) -0.002(4)
C5A 0.162(15) 0.179(14) 0.157(13) 0.023(13) -0.016(13) -0.047(12)
C5B 0.159(15) 0.170(18) 0.36(2) -0.001(14) -0.090(15) -0.065(18)
C5C 0.126(8) 0.071(7) 0.281(15) 0.006(6) -0.033(9) -0.004(8)
F6 0.050(3) 0.047(3) 0.039(3) 0.017(3) 0.009(3) 0.011(2)
C6 0.048(6) 0.022(5) 0.030(5) 0.012(4) 0.008(5) 0.008(4)
F7 0.056(4) 0.111(5) 0.059(4) -0.004(4) 0.027(3) -0.015(4)
C7 0.032(5) 0.033(5) 0.030(5) 0.002(4) 0.004(4) 0.001(4)
F8 0.072(4) 0.119(5) 0.029(3) -0.039(4) -0.014(3) 0.028(3)
C8 0.035(5) 0.036(5) 0.021(5) 0.001(4) -0.003(4) 0.008(4)
F9 0.037(3) 0.110(5) 0.046(4) -0.024(3) 0.000(3) 0.025(3)
C9 0.035(6) 0.042(5) 0.023(5) 0.004(4) 0.000(4) 0.005(4)
F10 0.065(4) 0.066(4) 0.063(4) -0.012(3) -0.004(3) 0.023(3)
C10 0.031(5) 0.026(5) 0.035(6) 0.002(4) 0.007(4) 0.000(4)
F11 0.032(3) 0.111(5) 0.038(3) 0.006(3) -0.002(3) 0.020(3)
O11 0.031(4) 0.025(4) 0.108(6) -0.002(3) -0.019(4) 0.000(4)
C11 0.029(5) 0.032(5) 0.035(5) -0.001(4) 0.005(4) 0.006(4)
Dy1 0.0645(3) 0.0247(2) 0.0237(2) 0.0003(2) 0.0176(2) -0.00257(18)
S1 0.0604(17) 0.0271(12) 0.0351(14) 0.0044(12) -0.0152(12) -0.0080(10)
F1 0.077(4) 0.059(4) 0.026(3) 0.023(3) -0.003(3) -0.017(2)
C1 0.071(8) 0.042(6) 0.034(6) 0.033(6) 0.019(6) 0.018(5)
C1A 0.145(13) 0.136(12) 0.140(13) -0.061(10) -0.054(11) 0.039(11)
C1B 0.118(13) 0.187(17) 0.284(18) -0.050(12) -0.088(13) 0.097(15)
C1C 0.126(8) 0.087(7) 0.281(15) 0.014(7) -0.011(9) -0.014(8)
F12 0.053(4) 0.070(4) 0.049(4) -0.020(3) 0.003(3) -0.005(3)
O12 0.061(5) 0.033(3) 0.033(4) 0.010(3) 0.022(3) 0.006(3)
C12 0.021(5) 0.028(5) 0.039(5) -0.002(4) 0.004(4) -0.004(4)
N14 0.070(6) 0.041(5) 0.023(4) 0.024(4) 0.018(5) 0.010(3)
C14 0.033(5) 0.030(5) 0.017(5) -0.006(4) 0.005(4) -0.005(3)
C16 0.053(6) 0.024(5) 0.028(5) 0.001(5) -0.009(4) -0.001(4)
C17 0.074(7) 0.039(6) 0.035(6) -0.005(5) -0.020(5) -0.002(4)
C18 0.032(5) 0.053(6) 0.040(6) -0.003(5) -0.002(5) -0.005(5)
C19 0.037(5) 0.033(5) 0.017(5) -0.002(4) 0.003(4) -0.011(4)
C019 0.041(6) 0.042(5) 0.022(5) 0.005(5) 0.003(4) 0.002(4)
C20 0.038(5) 0.029(5) 0.020(5) -0.001(4) 0.004(4) -0.008(4)
Dy2 0.0278(2) 0.0271(2) 0.0326(2) -0.00340(19) 0.00024(19) 0.00047(18)
S2 0.0403(14) 0.0389(14) 0.0388(14) 0.0107(12) 0.0155(12) 0.0064(11)
F2 0.053(4) 0.048(3) 0.061(4) 0.002(3) 0.030(3) 0.011(3)
C2 0.066(7) 0.034(5) 0.031(6) 0.020(5) 0.008(5) 0.000(4)
C2A 0.187(12) 0.132(10) 0.155(11) -0.027(10) -0.050(11) 0.021(10)
C2C 0.118(7) 0.081(6) 0.282(14) 0.009(6) -0.021(8) -0.012(7)
O21 0.036(4) 0.027(3) 0.034(4) 0.001(3) 0.001(3) -0.004(3)
C21 0.028(5) 0.029(5) 0.025(5) 0.011(4) 0.001(4) 0.004(4)
O22 0.024(3) 0.028(3) 0.048(4) -0.003(3) 0.002(3) 0.004(3)
C22 0.041(5) 0.022(5) 0.036(5) 0.001(4) -0.001(4) -0.003(4)
O23 0.028(3) 0.033(3) 0.024(3) -0.003(3) -0.001(3) 0.003(2)
C23 0.033(5) 0.025(4) 0.018(5) 0.001(4) 0.002(4) 0.003(3)
N24 0.027(4) 0.035(4) 0.032(4) 0.000(3) -0.004(3) 0.003(3)
C24 0.045(6) 0.025(5) 0.020(5) 0.000(4) 0.002(4) 0.000(3)
C25 0.028(5) 0.025(5) 0.028(5) 0.009(4) -0.001(4) -0.002(4)
C26 0.066(7) 0.031(5) 0.037(6) -0.007(5) 0.017(5) -0.004(4)
C27 0.054(6) 0.028(5) 0.030(6) -0.011(5) 0.020(5) -0.001(4)
C28 0.054(6) 0.030(5) 0.032(6) -0.007(5) 0.019(5) -0.004(4)
C29 0.054(7) 0.037(6) 0.051(7) -0.011(5) 0.027(6) -0.007(5)
C30 0.068(8) 0.049(6) 0.032(6) -0.007(6) 0.030(6) -0.008(4)
C02B 0.053(6) 0.040(6) 0.023(5) -0.008(5) 0.006(4) -0.002(4)
C02V 0.047(6) 0.034(5) 0.038(6) -0.009(5) -0.016(5) -0.004(4)
O13 0.066(5) 0.037(4) 0.028(4) -0.003(3) 0.028(3) -0.001(3)
C13 0.050(6) 0.028(5) 0.030(5) 0.003(5) 0.009(5) -0.006(4)
Dy3 0.0257(2) 0.0252(2) 0.0240(2) 0.00179(19) 0.00346(17) -0.00208(17)
S3 0.0396(14) 0.0510(15) 0.0395(15) -0.0076(13) 0.0155(12) -0.0080(11)
F3 0.060(4) 0.029(3) 0.038(3) -0.002(3) 0.004(3) -0.004(2)
C3 0.053(6) 0.025(5) 0.030(5) 0.015(5) 0.010(5) 0.011(4)
C3A 0.196(12) 0.129(10) 0.167(10) -0.025(10) -0.063(10) 0.014(10)
C3B 0.172(12) 0.231(16) 0.287(14) 0.011(12) -0.098(11) -0.004(14)
C3C 0.118(7) 0.079(6) 0.282(14) 0.009(6) -0.024(8) -0.011(7)
N15 0.071(6) 0.024(4) 0.033(5) -0.005(4) 0.020(5) -0.009(3)
C15 0.037(5) 0.029(5) 0.024(5) -0.004(4) 0.006(4) -0.004(4)
O31 0.026(3) 0.033(3) 0.029(3) 0.002(3) 0.001(3) 0.004(2)
C31 0.048(6) 0.024(5) 0.029(5) 0.004(4) 0.005(5) -0.006(4)
O32 0.026(3) 0.029(3) 0.024(3) -0.003(3) 0.005(3) -0.002(2)
C32 0.034(5) 0.038(5) 0.028(5) 0.003(4) 0.014(4) 0.001(4)
O33 0.021(3) 0.028(3) 0.031(3) 0.006(3) 0.005(3) -0.003(2)
C33 0.024(5) 0.038(5) 0.040(6) -0.001(4) 0.009(5) 0.003(4)
N34 0.033(4) 0.036(4) 0.029(4) -0.002(4) 0.006(3) -0.009(3)
C34 0.040(6) 0.041(6) 0.040(6) -0.005(5) -0.001(5) -0.007(4)
C35 0.035(6) 0.071(7) 0.049(7) 0.006(5) 0.002(5) -0.019(5)
C36 0.024(5) 0.052(6) 0.021(5) 0.003(4) -0.001(4) 0.006(4)
C37 0.030(5) 0.062(7) 0.035(6) 0.001(5) -0.002(5) -0.007(5)
C38 0.043(7) 0.070(8) 0.041(7) -0.006(6) -0.004(5) 0.024(5)
C39 0.045(7) 0.088(9) 0.026(6) -0.009(6) -0.004(5) 0.007(5)
C40 0.017(5) 0.054(6) 0.040(6) -0.002(4) 0.008(4) 0.012(4)
C41 0.025(5) 0.050(6) 0.036(6) 0.009(5) 0.007(4) 0.005(4)
C42 0.047(6) 0.045(6) 0.036(6) 0.010(5) -0.004(5) 0.009(4)
C03B 0.034(5) 0.038(5) 0.022(5) -0.004(4) 0.007(4) -0.004(4)
S4 0.0587(17) 0.0433(15) 0.0431(16) 0.0029(13) -0.0092(13) 0.0104(11)
C43 0.077(8) 0.046(7) 0.056(7) 0.006(6) -0.010(6) 0.013(5)
C44 0.034(5) 0.051(6) 0.023(5) -0.001(5) 0.004(4) 0.006(4)
C45 0.035(5) 0.035(5) 0.026(5) 0.003(4) 0.005(4) 0.008(4)
C46 0.032(5) 0.038(5) 0.027(5) 0.003(4) 0.007(4) 0.006(4)
C47 0.038(6) 0.028(5) 0.047(6) -0.009(4) -0.010(5) 0.003(4)
C48 0.042(6) 0.034(5) 0.044(6) -0.001(5) -0.005(5) 0.004(4)
C49 0.029(5) 0.036(6) 0.046(6) 0.002(4) 0.003(5) 0.010(4)
C50 0.030(5) 0.036(5) 0.041(6) 0.002(4) 0.009(5) 0.012(4)
C51 0.032(5) 0.020(4) 0.028(5) 0.001(4) 0.011(4) 0.007(3)
C52 0.039(5) 0.034(5) 0.019(5) 0.008(4) 0.003(4) 0.004(4)
C53 0.033(5) 0.036(5) 0.026(5) 0.002(4) -0.005(4) -0.006(4)
C54 0.034(5) 0.036(5) 0.040(6) 0.000(4) 0.010(5) 0.007(4)
C55 0.036(5) 0.038(5) 0.018(5) 0.005(4) 0.006(4) 0.001(4)
C56 0.040(5) 0.022(4) 0.020(5) -0.004(4) -0.003(4) 0.001(3)
C57 0.032(5) 0.067(7) 0.037(6) 0.011(5) 0.010(5) -0.003(5)
C58 0.041(5) 0.025(5) 0.023(5) -0.008(4) 0.005(4) 0.002(3)
C59 0.036(5) 0.040(5) 0.032(5) 0.004(4) 0.001(4) 0.000(4)
C60 0.053(6) 0.036(5) 0.025(5) 0.001(5) 0.001(4) -0.006(4)
C61 0.045(6) 0.037(5) 0.024(5) 0.003(4) -0.003(4) 0.006(4)
C62 0.022(5) 0.036(5) 0.032(5) -0.005(4) 0.001(4) -0.003(4)
C63 0.045(6) 0.061(7) 0.032(6) 0.001(5) 0.002(5) -0.006(5)
C64 0.032(5) 0.049(6) 0.022(5) -0.013(4) 0.005(4) -0.007(4)
C65 0.040(5) 0.041(5) 0.025(5) -0.001(5) 0.003(4) 0.007(4)
C66 0.032(5) 0.038(5) 0.035(6) 0.006(5) 0.012(4) -0.009(4)
C67 0.046(6) 0.024(5) 0.035(6) -0.005(4) 0.021(5) -0.007(4)
C68 0.063(7) 0.053(7) 0.035(6) 0.000(6) 0.012(5) -0.015(5)
C69 0.068(7) 0.037(6) 0.042(7) -0.010(5) 0.004(5) -0.018(5)
C70 0.048(6) 0.028(5) 0.046(6) -0.003(5) 0.012(5) -0.008(4)
C71 0.025(5) 0.027(5) 0.036(5) 0.003(4) 0.010(4) -0.003(4)
C72 0.103(9) 0.051(7) 0.052(7) -0.013(7) -0.005(6) -0.015(5)
C73 0.026(5) 0.039(5) 0.031(5) 0.005(4) 0.004(4) -0.006(4)
C74 0.051(6) 0.040(6) 0.050(6) 0.015(5) 0.008(5) -0.001(5)
C75 0.051(6) 0.028(5) 0.033(5) -0.003(4) 0.010(5) 0.003(4)
C76 0.035(6) 0.036(6) 0.071(7) 0.008(5) 0.000(5) 0.002(5)
C77 0.052(6) 0.043(6) 0.035(6) 0.000(5) 0.020(5) 0.000(4)
C78 0.080(8) 0.038(6) 0.047(7) 0.004(6) 0.023(6) -0.004(5)
C79 0.062(7) 0.060(7) 0.051(7) -0.002(6) 0.036(6) -0.004(5)
C80 0.062(7) 0.030(5) 0.042(6) 0.000(5) 0.018(5) 0.001(4)
C81 0.028(5) 0.036(5) 0.038(6) -0.014(4) 0.001(4) -0.002(4)
C82 0.037(6) 0.035(6) 0.060(7) -0.003(5) 0.017(5) 0.002(5)
C83 0.047(7) 0.067(8) 0.062(7) 0.001(6) 0.037(6) 0.004(6)
C84 0.057(7) 0.038(6) 0.077(8) 0.000(6) 0.020(6) 0.011(5)
C85 0.048(6) 0.033(5) 0.066(7) 0.010(5) 0.023(6) 0.009(5)
C86 0.045(6) 0.021(5) 0.041(6) -0.005(4) 0.007(5) 0.004(4)
C87 0.122(11) 0.064(8) 0.111(11) 0.010(8) 0.078(9) 0.033(7)
C88 0.040(5) 0.016(4) 0.042(6) -0.004(4) 0.006(4) -0.003(4)
C89 0.034(5) 0.030(5) 0.052(6) -0.001(4) -0.001(5) 0.006(4)
C90 0.043(6) 0.043(6) 0.038(6) -0.001(5) -0.008(5) -0.006(4)
C91 0.054(6) 0.029(5) 0.060(7) -0.003(5) 0.013(5) 0.002(5)
C92 0.022(5) 0.040(6) 0.050(6) 0.000(4) 0.000(5) 0.002(4)
C93 0.049(6) 0.062(7) 0.073(8) 0.010(6) 0.013(6) -0.011(6)
C94 0.034(6) 0.037(6) 0.095(9) 0.005(5) 0.006(6) -0.001(5)
C95 0.047(7) 0.041(6) 0.095(9) -0.001(5) 0.006(6) 0.002(6)
C96 0.042(5) 0.030(5) 0.089(7) -0.006(4) -0.014(5) -0.005(5)
C97 0.051(6) 0.050(6) 0.095(7) -0.005(5) -0.023(5) -0.004(5)
C98 0.099(7) 0.057(6) 0.099(7) 0.004(6) -0.037(6) -0.014(6)
C99 0.104(8) 0.063(7) 0.103(8) 0.003(6) -0.035(7) 0.004(6)
C100 0.069(7) 0.060(6) 0.102(8) 0.005(6) -0.008(6) 0.005(6)
C101 0.085(5) 0.047(4) 0.089(5) 0.011(4) -0.005(4) 0.012(4)
C102 0.177(13) 0.052(8) 0.157(12) 0.030(9) -0.059(10) -0.012(8)
C103 0.062(6) 0.036(5) 0.067(6) -0.006(4) -0.002(5) -0.015(4)
C107 0.089(5) 0.049(4) 0.089(5) 0.012(4) -0.005(4) 0.012(4)
C108 0.128(7) 0.062(6) 0.108(7) 0.017(6) -0.039(7) -0.010(6)
C109 0.112(7) 0.072(6) 0.089(7) 0.036(6) -0.034(6) -0.016(6)
C110 0.109(7) 0.073(6) 0.082(7) 0.004(6) 0.005(6) -0.010(6)
C111 0.064(7) 0.039(6) 0.019(5) -0.010(5) 0.015(5) 0.002(4)
C112 0.110(10) 0.035(6) 0.013(5) -0.003(6) 0.004(6) 0.002(4)
C113 0.131(11) 0.037(6) 0.015(5) -0.031(7) -0.001(6) 0.002(4)
C2B 0.155(12) 0.220(17) 0.264(15) -0.012(12) -0.111(11) 0.006(14)
C115 0.046(6) 0.049(6) 0.066(7) -0.013(5) 0.025(6) -0.017(5)
C116 0.042(5) 0.043(5) 0.155(8) -0.001(4) 0.017(5) -0.017(5)
C117 0.109(10) 0.068(8) 0.041(7) -0.051(7) 0.007(6) -0.011(5)
C118 0.078(8) 0.058(7) 0.029(6) -0.023(7) 0.022(6) -0.004(5)
C119 0.050(4) 0.054(4) 0.171(7) 0.003(4) 0.006(5) -0.019(5)
C120 0.075(7) 0.076(7) 0.175(9) 0.005(6) -0.009(7) -0.055(7)
C121 0.071(7) 0.058(6) 0.205(9) 0.001(6) -0.010(7) 0.017(7)
C122 0.063(6) 0.071(7) 0.202(9) 0.011(6) -0.007(7) -0.040(7)
C123 0.063(3) 0.056(3) 0.058(3) -0.001(2) 0.002(2) -0.0005(19)
C124 0.113(6) 0.090(5) 0.100(5) 0.001(4) -0.010(4) 0.001(4)
C125 0.070(4) 0.056(4) 0.051(4) -0.005(3) -0.001(3) 0.003(3)
C126 0.095(5) 0.079(5) 0.078(5) 0.015(4) 0.004(4) -0.001(4)
C127 0.069(8) 0.043(6) 0.036(6) 0.012(6) 0.039(6) 0.002(4)
C128 0.101(9) 0.028(5) 0.035(6) 0.016(6) 0.029(6) -0.001(4)
C129 0.125(11) 0.034(6) 0.032(6) 0.020(7) 0.030(7) -0.003(5)
C130 0.102(10) 0.049(7) 0.026(6) 0.040(7) 0.029(6) 0.007(5)
C131 0.071(8) 0.045(6) 0.034(6) 0.015(6) 0.026(5) 0.008(4)
C132 0.041(6) 0.049(6) 0.044(6) 0.024(5) 0.026(5) 0.010(5)
C133 0.086(9) 0.083(8) 0.038(6) 0.045(7) 0.021(6) 0.009(6)
C134 0.127(11) 0.040(6) 0.033(6) 0.013(7) 0.027(7) 0.000(5)
C135 0.189(15) 0.023(6) 0.073(9) 0.019(8) 0.006(9) 0.000(5)
C136 0.143(12) 0.032(6) 0.040(7) -0.015(7) 0.028(7) 0.001(5)
C137 0.124(11) 0.048(6) 0.035(6) 0.012(7) 0.021(6) -0.002(5)
C138 0.043(6) 0.053(7) 0.084(9) 0.012(6) 0.022(6) 0.024(6)
C139 0.044(7) 0.069(8) 0.149(12) 0.007(6) 0.030(8) 0.064(8)
C140 0.058(7) 0.078(8) 0.074(8) 0.023(6) 0.036(6) 0.042(6)
C141 0.036(6) 0.034(6) 0.073(7) -0.005(5) 0.005(5) 0.001(5)
C142 0.035(5) 0.029(5) 0.022(5) 0.006(4) 0.001(4) -0.007(4)
C143 0.042(5) 0.023(4) 0.017(5) -0.003(4) 0.002(4) -0.012(3)
C144 0.046(6) 0.029(5) 0.024(5) 0.010(5) -0.003(4) -0.004(4)
C145 0.029(5) 0.026(5) 0.030(5) 0.004(4) 0.005(4) -0.009(4)
C146 0.034(5) 0.029(5) 0.024(5) 0.003(4) 0.003(4) -0.012(4)
C147 0.033(5) 0.028(5) 0.021(5) 0.004(4) 0.000(4) -0.003(4)
C148 0.034(5) 0.041(6) 0.046(6) 0.012(5) -0.004(5) 0.005(4)
C149 0.034(5) 0.032(5) 0.031(5) 0.005(4) 0.003(4) -0.004(4)
C150 0.031(5) 0.042(6) 0.051(6) 0.012(5) 0.011(5) 0.015(4)
C151 0.027(5) 0.065(7) 0.041(6) 0.008(5) 0.003(5) 0.013(5)
C152 0.038(6) 0.032(5) 0.053(6) 0.006(4) 0.008(5) 0.012(4)
C153 0.040(6) 0.028(5) 0.032(5) 0.002(4) 0.008(4) -0.008(4)
C154 0.056(6) 0.031(5) 0.044(6) -0.003(5) 0.004(5) -0.007(4)
C155 0.052(6) 0.026(5) 0.042(6) -0.001(4) 0.010(5) -0.003(4)
C156 0.039(6) 0.031(5) 0.044(6) -0.009(4) -0.001(5) -0.021(4)
C157 0.035(6) 0.028(5) 0.034(6) -0.003(4) 0.007(5) -0.008(4)
C158 0.040(5) 0.020(4) 0.026(5) 0.000(4) 0.010(4) -0.001(3)
C159 0.051(6) 0.031(5) 0.024(5) -0.003(5) 0.015(5) -0.008(4)
C160 0.034(5) 0.043(6) 0.026(5) -0.010(4) 0.004(4) -0.004(4)
C161 0.042(6) 0.036(5) 0.026(5) -0.006(5) -0.008(4) -0.005(4)
C162 0.035(5) 0.017(4) 0.035(5) -0.002(4) 0.011(4) -0.007(4)
C163 0.038(6) 0.070(7) 0.036(6) -0.021(5) 0.011(5) -0.009(5)
C164 0.036(5) 0.032(5) 0.030(5) 0.002(4) 0.003(4) -0.010(4)
C165 0.050(6) 0.034(5) 0.028(5) 0.009(5) 0.005(4) -0.008(4)
C166 0.036(5) 0.027(5) 0.026(5) -0.002(4) 0.000(4) -0.001(4)
C167 0.046(6) 0.039(5) 0.019(5) -0.001(4) 0.000(4) -0.003(4)
C168 0.018(4) 0.038(5) 0.026(5) -0.004(4) 0.004(4) -0.003(4)
C169 0.027(5) 0.031(5) 0.027(5) 0.003(4) 0.008(4) 0.001(4)
C170 0.028(5) 0.027(5) 0.032(5) -0.006(4) 0.005(4) -0.007(4)
C171 0.030(5) 0.034(5) 0.026(5) -0.002(4) 0.002(4) 0.005(4)
C172 0.027(5) 0.034(5) 0.025(5) 0.000(4) 0.003(4) -0.001(4)
C173 0.026(5) 0.030(5) 0.024(5) -0.001(4) -0.001(4) 0.002(4)
C174 0.068(7) 0.041(6) 0.030(6) 0.005(5) -0.007(5) 0.008(4)
C175 0.032(5) 0.032(5) 0.027(5) -0.002(4) 0.001(4) 0.003(4)
C176 0.032(5) 0.036(5) 0.035(5) 0.012(4) 0.005(4) 0.000(4)
C177 0.049(6) 0.044(6) 0.041(6) 0.001(5) 0.018(5) -0.005(4)
C178 0.045(6) 0.042(6) 0.042(6) 0.007(5) -0.005(5) -0.009(4)
C179 0.043(6) 0.022(5) 0.030(5) 0.006(4) 0.001(4) -0.005(4)
C180 0.027(5) 0.039(5) 0.034(5) 0.003(4) 0.000(4) -0.001(4)
C181 0.063(7) 0.026(5) 0.037(6) -0.001(5) -0.002(5) -0.008(4)
C052 0.043(6) 0.070(7) 0.036(6) -0.013(5) 0.001(5) 0.008(5)
C1E 0.099(11) 0.097(11) 0.078(10) 0.037(9) 0.013(10) -0.012(9)
C2E 0.099(11) 0.097(11) 0.077(10) 0.037(9) 0.013(10) -0.012(9)
C3E 0.099(11) 0.097(11) 0.077(10) 0.037(9) 0.013(10) -0.012(9)
C4E 0.100(11) 0.097(11) 0.077(10) 0.037(9) 0.013(10) -0.012(9)
C5E 0.101(11) 0.098(11) 0.078(10) 0.036(9) 0.012(10) -0.011(9)
C1D 0.172(7) 0.154(6) 0.169(7) 0.001(5) 0.012(5) 0.005(5)
C2D 0.172(6) 0.154(6) 0.169(6) 0.001(5) 0.012(5) 0.005(5)
C3D 0.172(6) 0.154(6) 0.169(6) 0.001(5) 0.012(5) 0.005(5)
C4D 0.172(6) 0.154(6) 0.169(6) 0.001(5) 0.012(5) 0.005(5)
C5D 0.171(7) 0.153(6) 0.168(7) 0.001(5) 0.013(5) 0.005(5)
C104 0.059(8) 0.031(7) 0.044(8) 0.000(7) 0.004(7) -0.004(6)
C105 0.060(8) 0.036(7) 0.062(8) -0.010(7) 0.017(7) -0.008(6)
C106 0.054(8) 0.032(7) 0.048(8) -0.004(6) -0.007(7) -0.012(6)
C204 0.035(13) 0.042(14) 0.085(18) 0.001(11) 0.005(13) -0.011(12)
C205 0.040(14) 0.039(13) 0.064(16) -0.018(11) -0.004(12) 0.013(11)
C206 0.059(15) 0.056(16) 0.020(12) 0.024(12) -0.011(11) -0.006(10)

loop_
_atom_type_symbol
_atom_type_description
_atom_type_scat_dispersion_real
_atom_type_scat_dispersion_imag
_atom_type_scat_source
C C 0.0033 0.0016 'International Tables Vol C Tables 4.2.6.8 and 6.1.1.4'
H H 0.0000 0.0000 'International Tables Vol C Tables 4.2.6.8 and 6.1.1.4'
N N 0.0061 0.0033 'International Tables Vol C Tables 4.2.6.8 and 6.1.1.4'
O O 0.0106 0.0060 'International Tables Vol C Tables 4.2.6.8 and 6.1.1.4'
F F 0.0171 0.0103 'International Tables Vol C Tables 4.2.6.8 and 6.1.1.4'
S S 0.1246 0.1234 'International Tables Vol C Tables 4.2.6.8 and 6.1.1.4'
Dy Dy -0.1892 4.4098 'International Tables Vol C Tables 4.2.6.8 and 6.1.1.4'

loop_
_geom_angle_atom_site_label_1
_geom_angle_atom_site_label_2
_geom_angle_atom_site_label_3
_geom_angle_site_symmetry_1
_geom_angle_site_symmetry_3
_geom_angle
_geom_angle_publ_flag
C3 C4 C5 . . 122.3(9) ?
C3A C4A C5A . . 106.5(15) ?
C3B C4B C5B . . 108.2(19) ?
C3C C4C C5C . . 119.2(16) ?
N14 C5 C4 . . 121.7(9) ?
C7 C6 C3 . . 128.8(8) ?
C7 C6 S2 . . 110.5(6) ?
C3 C6 S2 . . 120.7(7) ?
C6 C7 C8 . . 114.4(8) ?
C9 C8 C7 . . 111.7(7) ?
C9 C8 C10 . . 123.5(7) ?
C7 C8 C10 . . 124.6(8) ?
C8 C9 C18 . . 128.8(8) ?
C8 C9 S2 . . 111.4(6) ?
C18 C9 S2 . . 119.8(6) ?
C14 C10 C8 . . 130.7(8) ?
C14 C10 C11 . . 112.1(7) ?
C8 C10 C11 . . 117.3(7) ?
C96 O11 Dy1 . . 172.8(6) ?
F6 C11 F5 . . 105.2(6) ?
F6 C11 C10 . . 115.2(7) ?
F5 C11 C10 . . 111.9(7) ?
F6 C11 C12 . . 111.0(7) ?
F5 C11 C12 . . 109.1(6) ?
C10 C11 C12 . . 104.4(7) ?
O11 Dy1 O13 . . 110.6(2) ?
O11 Dy1 O12 . . 112.5(2) ?
O13 Dy1 O12 . . 136.9(2) ?
O11 Dy1 N15 . . 104.7(2) ?
O13 Dy1 N15 . . 82.5(2) ?
O12 Dy1 N15 . . 85.3(2) ?
O11 Dy1 N14 . . 107.1(2) ?
O13 Dy1 N14 . . 84.5(2) ?
O12 Dy1 N14 . . 84.5(2) ?
N15 Dy1 N14 . . 148.1(2) ?
C16 S1 C20 . . 92.8(4) ?
N14 C1 C2 . . 122.0(9) ?
C111 O12 Dy1 . . 162.2(5) ?
F4 C12 F3 . . 107.2(6) ?
F4 C12 C11 . . 114.6(7) ?
F3 C12 C11 . . 109.0(6) ?
F4 C12 C13 . . 113.9(7) ?
F3 C12 C13 . . 110.4(6) ?
C11 C12 C13 . . 101.6(6) ?
C5 N14 C1 . . 117.5(8) ?
C5 N14 Dy1 . . 119.1(6) ?
C1 N14 Dy1 . . 123.3(6) ?
C10 C14 C13 . . 110.9(8) ?
C10 C14 C15 . . 128.8(7) ?
C13 C14 C15 . . 119.9(7) ?
C15 C16 C17 . . 128.1(8) ?
C15 C16 S1 . . 111.4(6) ?
C17 C16 S1 . . 120.4(6) ?
C20 C19 C15 . . 114.3(7) ?
C19 C20 C23 . . 129.7(7) ?
C19 C20 S1 . . 109.8(6) ?
C23 C20 S1 . . 120.4(6) ?
O21 Dy2 O23 . . 105.5(2) ?
O21 Dy2 O22 . . 123.8(2) ?
O23 Dy2 O22 . . 123.4(2) ?
O21 Dy2 N24 . . 104.8(2) ?
O23 Dy2 N24 . . 110.0(2) ?
O22 Dy2 N24 . . 84.4(2) ?
O21 Dy2 C80 . . 63.8(2) ?
O23 Dy2 C80 . . 102.1(2) ?
O22 Dy2 C80 . . 79.3(2) ?
N24 Dy2 C80 . . 147.9(2) ?
C9 S2 C6 . . 92.0(4) ?
C1 C2 C3 . . 122.0(10) ?
C1A C2A C3A . . 110.6(15) ?
C3C C2C C1C . . 112.3(15) ?
C66 O21 Dy2 . . 158.1(5) ?
N34 C21 C22 . . 123.3(7) ?
C81 O22 Dy2 . . 149.8(5) ?
C21 C22 C23 . . 120.4(8) ?
C51 O23 Dy2 . . 176.9(5) ?
C22 C23 C24 . . 116.9(7) ?
C22 C23 C20 . . 121.9(7) ?
C24 C23 C20 . . 121.2(7) ?
C49 N24 C48 . . 115.9(7) ?
C49 N24 Dy2 . . 127.6(6) ?
C48 N24 Dy2 . . 116.5(5) ?
C25 C24 C23 . . 119.6(8) ?
N34 C25 C24 . . 123.5(7) ?
N15 C26 C27 . . 124.1(10) ?
C26 C27 C28 . . 119.9(9) ?
C27 C28 C29 . . 117.2(9) ?
C27 C28 C31 . . 120.9(8) ?
C29 C28 C31 . . 121.9(9) ?
C30 C29 C28 . . 119.4(10) ?
N15 C30 C29 . . 123.9(9) ?
C127 O13 Dy1 . . 159.8(5) ?
F2 C13 F1 . . 106.1(7) ?
F2 C13 C14 . . 113.6(7) ?
F1 C13 C14 . . 113.7(7) ?
F2 C13 C12 . . 109.2(7) ?
F1 C13 C12 . . 108.6(6) ?
C14 C13 C12 . . 105.6(7) ?
O31 Dy3 O33 . . 118.08(19) ?
O31 Dy3 O32 . . 108.34(19) ?
O33 Dy3 O32 . . 127.19(19) ?
O31 Dy3 N34 . . 109.0(2) ?
O33 Dy3 N34 . . 87.1(2) ?
O32 Dy3 N34 . . 100.8(2) ?
C34 S3 C31 . . 92.1(4) ?
C4 C3 C2 . . 114.4(8) ?
C4 C3 C6 . . 121.4(8) ?
C2 C3 C6 . . 124.3(9) ?
C4A C3A C2A . . 117.2(16) ?
C4B C3B C2B . . 106.3(18) ?
C2C C3C C4C . . 116.4(16) ?
C26 N15 C30 . . 115.5(8) ?
C26 N15 Dy1 . . 121.0(7) ?
C30 N15 Dy1 . . 123.4(6) ?
C16 C15 C19 . . 111.7(7) ?
C16 C15 C14 . . 122.5(7) ?
C19 C15 C14 . . 125.8(7) ?
C168 O31 Dy3 . . 163.3(5) ?
C32 C31 C28 . . 126.8(8) ?
C32 C31 S3 . . 110.5(6) ?
C28 C31 S3 . . 122.6(7) ?
C157 O32 Dy3 . . 173.0(5) ?
C31 C32 C33 . . 113.3(8) ?
C142 O33 Dy3 . . 153.1(5) ?
C34 C33 C32 . . 113.5(8) ?
C34 C33 C36 . . 124.7(8) ?
C32 C33 C36 . . 121.6(7) ?
C25 N34 C21 . . 116.2(7) ?
C25 N34 Dy3 . . 118.8(5) ?
C21 N34 Dy3 . . 125.0(5) ?
C33 C34 C35 . . 130.0(8) ?
C33 C34 S3 . . 110.6(7) ?
C35 C34 S3 . . 119.3(7) ?
C40 C36 C33 . . 129.7(8) ?
C40 C36 C37 . . 110.4(7) ?
C33 C36 C37 . . 119.9(7) ?
F12 C37 F11 . . 106.1(7) ?
F12 C37 C36 . . 111.8(7) ?
F11 C37 C36 . . 110.8(8) ?
F12 C37 C38 . . 112.4(8) ?
F11 C37 C38 . . 110.2(7) ?
C36 C37 C38 . . 105.6(7) ?
F9 C38 F10 . . 108.0(8) ?
F9 C38 C37 . . 113.9(8) ?
F10 C38 C37 . . 108.2(8) ?
F9 C38 C39 . . 113.2(9) ?
F10 C38 C39 . . 110.0(8) ?
C37 C38 C39 . . 103.4(8) ?
F8 C39 F7 . . 107.2(8) ?
F8 C39 C40 . . 113.7(8) ?
F7 C39 C40 . . 112.6(9) ?
F8 C39 C38 . . 110.0(9) ?
F7 C39 C38 . . 108.9(8) ?
C40 C39 C38 . . 104.4(8) ?
C36 C40 C41 . . 131.4(8) ?
C36 C40 C39 . . 110.7(8) ?
C41 C40 C39 . . 117.8(8) ?
C42 C41 C44 . . 111.1(8) ?
C42 C41 C40 . . 123.7(8) ?
C44 C41 C40 . . 125.1(8) ?
C41 C42 C43 . . 129.6(9) ?
C41 C42 S4 . . 111.5(7) ?
C43 C42 S4 . . 118.9(7) ?
C019 C03B C162 . . 109.9(6) ?
C019 C03B C02B . . 113.7(7) ?
C162 C03B C02B . . 109.8(7) ?
C019 C03B C052 . . 105.6(7) ?
C162 C03B C052 . . 112.7(7) ?
C02B C03B C052 . . 105.1(7) ?
C42 S4 C45 . . 91.8(4) ?
C45 C44 C41 . . 115.3(8) ?
C44 C45 C46 . . 128.7(8) ?
C44 C45 S4 . . 110.3(6) ?
C46 C45 S4 . . 120.9(7) ?
C47 C46 C50 . . 115.8(8) ?
C47 C46 C45 . . 121.1(8) ?
C50 C46 C45 . . 123.1(8) ?
C48 C47 C46 . . 120.9(8) ?
N24 C48 C47 . . 122.7(8) ?
N24 C49 C50 . . 124.0(8) ?
C49 C50 C46 . . 120.5(8) ?
O23 C51 C52 . . 122.8(7) ?
O23 C51 C56 . . 118.8(7) ?
C52 C51 C56 . . 118.4(7) ?
C53 C52 C51 . . 117.8(7) ?
C53 C52 C62 . . 120.6(7) ?
C51 C52 C62 . . 121.5(7) ?
C54 C53 C52 . . 124.6(8) ?
C53 C54 C55 . . 117.9(8) ?
C53 C54 C57 . . 120.4(8) ?
C55 C54 C57 . . 121.7(8) ?
C56 C55 C54 . . 121.4(8) ?
C55 C56 C51 . . 119.7(7) ?
C55 C56 C58 . . 118.6(7) ?
C51 C56 C58 . . 121.7(7) ?
C59 C58 C60 . . 105.4(6) ?
C59 C58 C56 . . 114.1(7) ?
C60 C58 C56 . . 111.4(6) ?
C59 C58 C61 . . 106.5(6) ?
C60 C58 C61 . . 110.1(7) ?
C56 C58 C61 . . 109.0(6) ?
C64 C62 C63 . . 106.8(7) ?
C64 C62 C65 . . 112.5(7) ?
C63 C62 C65 . . 107.8(7) ?
C64 C62 C52 . . 110.3(7) ?
C63 C62 C52 . . 111.1(7) ?
C65 C62 C52 . . 108.4(7) ?
O21 C66 C67 . . 120.4(8) ?
O21 C66 C71 . . 118.5(7) ?
C67 C66 C71 . . 121.0(8) ?
C68 C67 C66 . . 116.4(8) ?
C68 C67 C77 . . 117.0(8) ?
C66 C67 C77 . . 126.5(8) ?
C69 C68 C67 . . 124.5(9) ?
C68 C69 C70 . . 117.4(8) ?
C68 C69 C72 . . 122.0(9) ?
C70 C69 C72 . . 120.6(9) ?
C69 C70 C71 . . 123.9(8) ?
C70 C71 C66 . . 116.7(8) ?
C70 C71 C73 . . 121.8(8) ?
C66 C71 C73 . . 121.5(7) ?
C71 C73 C76 . . 109.5(7) ?
C71 C73 C74 . . 112.8(7) ?
C76 C73 C74 . . 105.7(7) ?
C71 C73 C75 . . 111.4(7) ?
C76 C73 C75 . . 111.7(7) ?
C74 C73 C75 . . 105.6(6) ?
C80 C77 C79 . . 107.7(8) ?
C80 C77 C67 . . 115.8(7) ?
C79 C77 C67 . . 108.5(7) ?
C80 C77 C78 . . 106.4(7) ?
C79 C77 C78 . . 108.4(7) ?
C67 C77 C78 . . 109.8(8) ?
C77 C80 Dy2 . . 126.1(6) ?
O22 C81 C86 . . 120.6(8) ?
O22 C81 C82 . . 117.8(8) ?
C86 C81 C82 . . 121.6(8) ?
C83 C82 C81 . . 116.1(8) ?
C83 C82 C92 . . 117.7(8) ?
C81 C82 C92 . . 125.7(8) ?
C82 C83 C84 . . 123.9(9) ?
C83 C84 C85 . . 117.5(9) ?
C83 C84 C87 . . 121.1(9) ?
C85 C84 C87 . . 121.4(9) ?
C86 C85 C84 . . 121.4(8) ?
C81 C86 C85 . . 119.3(8) ?
C81 C86 C88 . . 123.0(7) ?
C85 C86 C88 . . 117.7(7) ?
C91 C88 C89 . . 106.3(7) ?
C91 C88 C86 . . 113.4(7) ?
C89 C88 C86 . . 110.3(7) ?
C91 C88 C90 . . 106.7(7) ?
C89 C88 C90 . . 109.0(7) ?
C86 C88 C90 . . 111.0(7) ?
C93 C92 C82 . . 113.3(8) ?
C93 C92 C95 . . 107.3(7) ?
C82 C92 C95 . . 105.4(7) ?
C93 C92 C94 . . 106.4(8) ?
C82 C92 C94 . . 116.2(7) ?
C95 C92 C94 . . 107.9(8) ?
O11 C96 C97 . . 119.5(10) ?
O11 C96 C101 . . 121.5(10) ?
C97 C96 C101 . . 118.8(9) ?
C96 C97 C98 . . 117.6(11) ?
C96 C97 C103 . . 128.4(10) ?
C98 C97 C103 . . 114.1(10) ?
C99 C98 C97 . . 122.3(12) ?
C100 C99 C98 . . 118.5(12) ?
C100 C99 C102 . . 121.4(12) ?
C98 C99 C102 . . 120.1(13) ?
C99 C100 C101 . . 122.8(12) ?
C100 C101 C96 . . 119.2(11) ?
C100 C101 C107 . . 117.1(11) ?
C96 C101 C107 . . 123.6(10) ?
C105 C103 C104 . . 119.2(13) ?
C105 C103 C97 . . 102.2(11) ?
C104 C103 C97 . . 109.5(10) ?
C206 C103 C97 . . 118.2(11) ?
C105 C103 C106 . . 113.5(12) ?
C104 C103 C106 . . 110.4(12) ?
C97 C103 C106 . . 99.8(9) ?
C206 C103 C205 . . 99.7(12) ?
C97 C103 C205 . . 125.2(10) ?
C206 C103 C204 . . 100.5(12) ?
C97 C103 C204 . . 119.3(10) ?
C205 C103 C204 . . 87.6(11) ?
C109 C107 C108 . . 111.1(11) ?
C109 C107 C101 . . 119.1(11) ?
C108 C107 C101 . . 118.4(10) ?
C109 C107 C110 . . 99.9(9) ?
C108 C107 C110 . . 92.5(9) ?
C101 C107 C110 . . 110.6(10) ?
C116 C111 O12 . . 121.6(8) ?
C116 C111 C112 . . 116.8(10) ?
O12 C111 C112 . . 121.5(9) ?
C113 C112 C111 . . 118.7(10) ?
C113 C112 C123 . . 121.2(9) ?
C111 C112 C123 . . 120.1(10) ?
C112 C113 C118 . . 122.7(10) ?
C1B C2B C3B . . 136.(3) ?
C118 C115 C116 . . 123.4(11) ?
C111 C116 C115 . . 120.7(10) ?
C111 C116 C119 . . 121.7(10) ?
C115 C116 C119 . . 117.3(10) ?
C115 C118 C113 . . 117.0(11) ?
C115 C118 C117 . . 125.5(11) ?
C113 C118 C117 . . 117.3(10) ?
C121 C119 C120 . . 112.4(11) ?
C121 C119 C122 . . 106.2(11) ?
C120 C119 C122 . . 104.5(11) ?
C121 C119 C116 . . 111.7(12) ?
C120 C119 C116 . . 110.8(11) ?
C122 C119 C116 . . 110.9(10) ?
C126 C123 C124 . . 106.5(9) ?
C126 C123 C112 . . 115.0(9) ?
C124 C123 C112 . . 110.0(9) ?
C126 C123 C125 . . 110.6(9) ?
C124 C123 C125 . . 105.4(9) ?
C112 C123 C125 . . 108.9(8) ?
O13 C127 C128 . . 121.1(10) ?
O13 C127 C132 . . 119.9(8) ?
C128 C127 C132 . . 119.1(10) ?
C129 C128 C127 . . 118.9(11) ?
C129 C128 C134 . . 118.1(9) ?
C127 C128 C134 . . 123.0(11) ?
C130 C129 C128 . . 122.8(10) ?
C129 C130 C131 . . 117.5(11) ?
C129 C130 C133 . . 120.3(10) ?
C131 C130 C133 . . 122.1(11) ?
C132 C131 C130 . . 123.4(11) ?
C131 C132 C127 . . 117.6(9) ?
C131 C132 C138 . . 118.4(9) ?
C127 C132 C138 . . 123.9(9) ?
C136 C134 C128 . . 110.7(8) ?
C136 C134 C135 . . 106.5(9) ?
C128 C134 C135 . . 112.2(10) ?
C136 C134 C137 . . 111.9(10) ?
C128 C134 C137 . . 110.7(8) ?
C135 C134 C137 . . 104.6(8) ?
C139 C138 C141 . . 107.9(9) ?
C139 C138 C140 . . 107.4(9) ?
C141 C138 C140 . . 112.0(8) ?
C139 C138 C132 . . 112.3(8) ?
C141 C138 C132 . . 111.0(8) ?
C140 C138 C132 . . 106.3(9) ?
O33 C142 C147 . . 120.3(7) ?
O33 C142 C143 . . 118.4(7) ?
C147 C142 C143 . . 121.3(7) ?
C144 C143 C142 . . 116.5(8) ?
C144 C143 C153 . . 119.9(7) ?
C142 C143 C153 . . 123.5(7) ?
C145 C144 C143 . . 123.0(8) ?
C146 C145 C144 . . 117.7(8) ?
C146 C145 C148 . . 121.0(8) ?
C144 C145 C148 . . 121.2(7) ?
C145 C146 C147 . . 123.2(8) ?
C146 C147 C142 . . 117.8(7) ?
C146 C147 C149 . . 119.8(7) ?
C142 C147 C149 . . 122.2(7) ?
C147 C149 C151 . . 108.0(7) ?
C147 C149 C152 . . 113.9(7) ?
C151 C149 C152 . . 110.6(7) ?
C147 C149 C150 . . 111.9(7) ?
C151 C149 C150 . . 107.2(7) ?
C152 C149 C150 . . 105.0(7) ?
C155 C153 C154 . . 106.7(7) ?
C155 C153 C156 . . 110.2(7) ?
C154 C153 C156 . . 107.9(7) ?
C155 C153 C143 . . 110.1(6) ?
C154 C153 C143 . . 112.3(7) ?
C156 C153 C143 . . 109.6(7) ?
O32 C157 C158 . . 121.5(8) ?
O32 C157 C162 . . 118.9(7) ?
C158 C157 C162 . . 119.6(8) ?
C159 C158 C157 . . 118.9(8) ?
C159 C158 C164 . . 119.2(7) ?
C157 C158 C164 . . 121.7(7) ?
C160 C159 C158 . . 122.3(8) ?
C159 C160 C161 . . 118.6(8) ?
C159 C160 C163 . . 122.1(8) ?
C161 C160 C163 . . 119.2(8) ?
C160 C161 C162 . . 122.7(8) ?
C161 C162 C157 . . 117.9(8) ?
C161 C162 C03B . . 119.1(7) ?
C157 C162 C03B . . 123.0(7) ?
C165 C164 C166 . . 110.1(7) ?
C165 C164 C158 . . 109.1(7) ?
C166 C164 C158 . . 111.7(6) ?
C165 C164 C167 . . 107.5(6) ?
C166 C164 C167 . . 105.7(7) ?
C158 C164 C167 . . 112.6(7) ?
O31 C168 C173 . . 122.0(7) ?
O31 C168 C169 . . 117.8(7) ?
C173 C168 C169 . . 120.2(7) ?
C170 C169 C168 . . 117.3(7) ?
C170 C169 C179 . . 120.6(7) ?
C168 C169 C179 . . 121.9(7) ?
C171 C170 C169 . . 123.6(7) ?
C172 C171 C170 . . 117.1(7) ?
C172 C171 C174 . . 121.7(7) ?
C170 C171 C174 . . 121.2(7) ?
C171 C172 C173 . . 123.8(8) ?
C172 C173 C168 . . 118.0(7) ?
C172 C173 C175 . . 115.4(7) ?
C168 C173 C175 . . 126.2(7) ?
C178 C175 C176 . . 107.3(7) ?
C178 C175 C173 . . 111.3(7) ?
C176 C175 C173 . . 115.6(7) ?
C178 C175 C177 . . 108.1(7) ?
C176 C175 C177 . . 105.6(7) ?
C173 C175 C177 . . 108.6(6) ?
C169 C179 C181 . . 112.8(7) ?
C169 C179 C180 . . 110.2(7) ?
C181 C179 C180 . . 106.5(7) ?
C169 C179 C02V . . 109.9(6) ?
C181 C179 C02V . . 106.5(7) ?
C180 C179 C02V . . 110.9(7) ?
C1E C2E C3E . . 111.(3) ?
C2E C3E C4E . . 83.(2) ?
C5E C4E C3E . . 158.(3) ?
C1D C2D C3D . . 114.6(15) ?
C2D C3D C4D . . 107.2(13) ?
C5D C4D C3D . . 109.3(15) ?

loop_
_geom_bond_atom_site_label_1
_geom_bond_atom_site_label_2
_geom_bond_site_symmetry_2
_geom_bond_distance
_geom_bond_publ_flag
F4 C12 . 1.331(8) ?
C4 C3 . 1.367(12) ?
C4 C5 . 1.400(11) ?
C4A C3A . 1.439(14) ?
C4A C5A . 1.603(15) ?
C4B C3B . 1.429(16) ?
C4B C5B . 1.462(16) ?
C4C C3C . 1.493(15) ?
C4C C5C . 1.537(15) ?
F5 C11 . 1.364(9) ?
C5 N14 . 1.337(10) ?
F6 C11 . 1.348(8) ?
C6 C7 . 1.343(10) ?
C6 C3 . 1.458(11) ?
C6 S2 . 1.732(9) ?
F7 C39 . 1.361(11) ?
C7 C8 . 1.420(10) ?
F8 C39 . 1.345(10) ?
C8 C9 . 1.371(11) ?
C8 C10 . 1.489(11) ?
F9 C38 . 1.330(10) ?
C9 C18 . 1.487(11) ?
C9 S2 . 1.717(8) ?
F10 C38 . 1.350(11) ?
C10 C14 . 1.314(10) ?
C10 C11 . 1.496(11) ?
F11 C37 . 1.358(10) ?
O11 C96 . 1.366(10) ?
O11 Dy1 . 2.095(6) ?
C11 C12 . 1.545(11) ?
Dy1 O13 . 2.143(7) ?
Dy1 O12 . 2.150(6) ?
Dy1 N15 . 2.513(7) ?
Dy1 N14 . 2.549(7) ?
S1 C16 . 1.703(8) ?
S1 C20 . 1.730(8) ?
F1 C13 . 1.365(9) ?
C1 N14 . 1.344(12) ?
C1 C2 . 1.378(12) ?
C1A C2A . 1.458(14) ?
C1B C2B . 1.414(15) ?
C1C C2C . 1.493(12) ?
F12 C37 . 1.346(10) ?
O12 C111 . 1.368(10) ?
C12 F3 . 1.343(8) ?
C12 C13 . 1.557(11) ?
C14 C13 . 1.479(11) ?
C14 C15 . 1.479(11) ?
C16 C15 . 1.379(10) ?
C16 C17 . 1.505(11) ?
C19 C20 . 1.359(10) ?
C19 C15 . 1.415(10) ?
C019 C03B . 1.526(10) ?
C20 C23 . 1.476(10) ?
Dy2 O21 . 2.067(5) ?
Dy2 O23 . 2.097(5) ?
Dy2 O22 . 2.103(5) ?
Dy2 N24 . 2.491(6) ?
Dy2 C80 . 2.968(8) ?
F2 C13 . 1.348(9) ?
C2 C3 . 1.397(11) ?
C2A C3A . 1.584(15) ?
C2C C3C . 1.492(15) ?
O21 C66 . 1.354(9) ?
C21 N34 . 1.347(9) ?
C21 C22 . 1.372(10) ?
O22 C81 . 1.358(9) ?
C22 C23 . 1.374(10) ?
O23 C51 . 1.358(9) ?
C23 C24 . 1.386(10) ?
N24 C49 . 1.336(9) ?
N24 C48 . 1.358(10) ?
C24 C25 . 1.386(10) ?
C25 N34 . 1.337(9) ?
C26 N15 . 1.342(10) ?
C26 C27 . 1.373(11) ?
C27 C28 . 1.373(12) ?
C28 C29 . 1.393(11) ?
C28 C31 . 1.474(11) ?
C29 C30 . 1.374(12) ?
C30 N15 . 1.352(11) ?
C02B C03B . 1.531(10) ?
C02V C179 . 1.553(11) ?
O13 C127 . 1.365(11) ?
Dy3 O31 . 2.077(5) ?
Dy3 O33 . 2.098(5) ?
Dy3 O32 . 2.104(5) ?
Dy3 N34 . 2.501(7) ?
S3 C34 . 1.713(9) ?
S3 C31 . 1.726(9) ?
C3B C2B . 1.476(16) ?
O31 C168 . 1.360(9) ?
C31 C32 . 1.358(10) ?
O32 C157 . 1.359(9) ?
C32 C33 . 1.396(11) ?
O33 C142 . 1.358(9) ?
C33 C34 . 1.363(11) ?
C33 C36 . 1.481(11) ?
C34 C35 . 1.501(12) ?
C36 C40 . 1.343(11) ?
C36 C37 . 1.506(12) ?
C37 C38 . 1.516(12) ?
C38 C39 . 1.548(13) ?
C39 C40 . 1.518(12) ?
C40 C41 . 1.453(12) ?
C41 C42 . 1.368(11) ?
C41 C44 . 1.416(11) ?
C42 C43 . 1.520(11) ?
C42 S4 . 1.722(9) ?
C03B C162 . 1.530(11) ?
C03B C052 . 1.549(11) ?
S4 C45 . 1.730(8) ?
C44 C45 . 1.333(11) ?
C45 C46 . 1.469(11) ?
C46 C47 . 1.381(11) ?
C46 C50 . 1.391(11) ?
C47 C48 . 1.371(11) ?
C49 C50 . 1.359(11) ?
C51 C52 . 1.430(11) ?
C51 C56 . 1.445(10) ?
C52 C53 . 1.378(11) ?
C52 C62 . 1.544(11) ?
C53 C54 . 1.376(11) ?
C54 C55 . 1.394(11) ?
C54 C57 . 1.519(11) ?
C55 C56 . 1.387(10) ?
C56 C58 . 1.541(11) ?
C58 C59 . 1.517(10) ?
C58 C60 . 1.527(10) ?
C58 C61 . 1.560(10) ?
C62 C64 . 1.505(10) ?
C62 C63 . 1.515(11) ?
C62 C65 . 1.522(10) ?
C66 C67 . 1.412(11) ?
C66 C71 . 1.429(11) ?
C67 C68 . 1.401(11) ?
C67 C77 . 1.551(11) ?
C68 C69 . 1.359(12) ?
C69 C70 . 1.368(12) ?
C69 C72 . 1.543(12) ?
C70 C71 . 1.395(11) ?
C71 C73 . 1.504(11) ?
C73 C76 . 1.519(11) ?
C73 C74 . 1.532(11) ?
C73 C75 . 1.551(10) ?
C77 C80 . 1.532(11) ?
C77 C79 . 1.550(11) ?
C77 C78 . 1.557(12) ?
C81 C86 . 1.375(11) ?
C81 C82 . 1.435(11) ?
C82 C83 . 1.380(12) ?
C82 C92 . 1.537(11) ?
C83 C84 . 1.390(13) ?
C84 C85 . 1.399(12) ?
C84 C87 . 1.545(12) ?
C85 C86 . 1.388(11) ?
C86 C88 . 1.534(11) ?
C88 C91 . 1.529(10) ?
C88 C89 . 1.533(11) ?
C88 C90 . 1.535(11) ?
C92 C93 . 1.521(11) ?
C92 C95 . 1.543(12) ?
C92 C94 . 1.545(11) ?
C96 C97 . 1.413(14) ?
C96 C101 . 1.431(14) ?
C97 C98 . 1.427(14) ?
C97 C103 . 1.553(14) ?
C98 C99 . 1.382(15) ?
C99 C100 . 1.363(15) ?
C99 C102 . 1.544(15) ?
C100 C101 . 1.383(14) ?
C101 C107 . 1.501(15) ?
C103 C105 . 1.399(18) ?
C103 C104 . 1.417(17) ?
C103 C206 . 1.52(2) ?
C103 C106 . 1.572(17) ?
C103 C205 . 1.73(2) ?
C103 C204 . 1.77(2) ?
C107 C109 . 1.465(14) ?
C107 C108 . 1.489(14) ?
C107 C110 . 1.649(15) ?
C111 C116 . 1.363(13) ?
C111 C112 . 1.458(12) ?
C112 C113 . 1.382(14) ?
C112 C123 . 1.558(13) ?
C113 C118 . 1.391(14) ?
C115 C118 . 1.337(12) ?
C115 C116 . 1.404(13) ?
C116 C119 . 1.563(15) ?
C117 C118 . 1.539(13) ?
C119 C121 . 1.471(16) ?
C119 C120 . 1.523(17) ?
C119 C122 . 1.557(14) ?
C123 C126 . 1.468(13) ?
C123 C124 . 1.542(14) ?
C123 C125 . 1.564(13) ?
C127 C128 . 1.429(12) ?
C127 C132 . 1.431(13) ?
C128 C129 . 1.390(14) ?
C128 C134 . 1.532(14) ?
C129 C130 . 1.371(14) ?
C130 C131 . 1.403(12) ?
C130 C133 . 1.517(14) ?
C131 C132 . 1.390(12) ?
C132 C138 . 1.553(12) ?
C134 C136 . 1.508(13) ?
C134 C135 . 1.532(13) ?
C134 C137 . 1.547(13) ?
C138 C139 . 1.522(13) ?
C138 C141 . 1.526(12) ?
C138 C140 . 1.536(14) ?
C142 C147 . 1.412(11) ?
C142 C143 . 1.431(10) ?
C143 C144 . 1.420(11) ?
C143 C153 . 1.539(11) ?
C144 C145 . 1.391(11) ?
C145 C146 . 1.390(10) ?
C145 C148 . 1.490(10) ?
C146 C147 . 1.395(10) ?
C147 C149 . 1.534(11) ?
C149 C151 . 1.537(11) ?
C149 C152 . 1.541(10) ?
C149 C150 . 1.557(11) ?
C153 C155 . 1.522(10) ?
C153 C154 . 1.527(11) ?
C153 C156 . 1.529(11) ?
C157 C158 . 1.412(11) ?
C157 C162 . 1.421(11) ?
C158 C159 . 1.389(10) ?
C158 C164 . 1.544(11) ?
C159 C160 . 1.370(11) ?
C160 C161 . 1.373(11) ?
C160 C163 . 1.525(10) ?
C161 C162 . 1.396(10) ?
C164 C165 . 1.539(10) ?
C164 C166 . 1.540(10) ?
C164 C167 . 1.553(10) ?
C168 C173 . 1.409(10) ?
C168 C169 . 1.427(10) ?
C169 C170 . 1.398(10) ?
C169 C179 . 1.528(11) ?
C170 C171 . 1.382(10) ?
C171 C172 . 1.371(10) ?
C171 C174 . 1.516(10) ?
C172 C173 . 1.394(10) ?
C173 C175 . 1.544(10) ?
C175 C178 . 1.531(11) ?
C175 C176 . 1.534(10) ?
C175 C177 . 1.544(10) ?
C179 C181 . 1.530(10) ?
C179 C180 . 1.540(10) ?
C1E C2E . 1.525(19) ?
C2E C3E . 1.553(19) ?
C3E C4E . 1.562(19) ?
C4E C5E . 1.508(19) ?
C1D C2D . 1.467(16) ?
C2D C3D . 1.506(17) ?
C3D C4D . 1.610(17) ?
C4D C5D . 1.568(16) ?
